data_1572706
loop_
_publ_author_name
'Jin, Ke'
'Xiao, Zuo'
'Xie, Huidong'
'Shen, Xingxing'
'Wang, Jizheng'
'Chen, Xiangyu'
'Wang, Zhijie'
'Zhao, Zujin'
'Yan, Keyou'
'Ding, Yong'
'Ding, Liming'

_publ_section_title
;
 Tether-entangled conjugated helices.
;
_journal_issue 41
_journal_name_full 'Chemical science'
_journal_page_first 17128
_journal_page_last 17149
_journal_paper_doi 10.1039/d4sc04796f
_journal_volume 15
_journal_year 2024
_chemical_absolute_configuration ad
_chemical_formula_moiety '2(C58 H62 N4 O4), 3(C H4 O), 2(H2 O)'
_chemical_formula_sum 'C119 H140 N8 O13'
_chemical_formula_weight 1890.38
_space_group_crystal_system monoclinic
_space_group_IT_number 4
_space_group_name_Hall 'P 2yb'
_space_group_name_H-M_alt 'P 1 21 1'
_atom_sites_solution_hydrogens mixed
_atom_sites_solution_primary dual
_audit_creation_date 2022-10-18
_audit_creation_method
;
Olex2 1.5
(compiled 2022.04.07 svn.rca3783a0 for OlexSys, GUI svn.r6498)
;
_audit_update_record
;
2024-05-11 deposited with the CCDC.	2024-09-27 downloaded from the CCDC.
;
_cell_angle_alpha 90
_cell_angle_beta 110.064(4)
_cell_angle_gamma 90
_cell_formula_units_Z 2
_cell_length_a 13.8368(13)
_cell_length_b 22.1444(19)
_cell_length_c 17.5091(16)
_cell_measurement_reflns_used 9960
_cell_measurement_temperature 170.00
_cell_measurement_theta_max 55.130
_cell_measurement_theta_min 2.337
_cell_volume 5039.3(8)
_computing_cell_refinement 'SAINT V8.40B (Bruker Nano, Inc., 2019)'
_computing_data_collection 'Bruker Instrument Service vV6.2.14'
_computing_data_reduction 'SAINT V8.40B (Bruker Nano, Inc., 2019)'
_computing_molecular_graphics 'Olex2 1.5 (Dolomanov et al., 2009)'
_computing_publication_material 'Olex2 1.5 (Dolomanov et al., 2009)'
_computing_structure_refinement 'SHELXL 2018/3 (Sheldrick, 2015)'
_computing_structure_solution 'SHELXT 2018/2 (Sheldrick, 2018)'
_diffrn_ambient_temperature 170.00
_diffrn_measured_fraction_theta_full 0.999
_diffrn_measured_fraction_theta_max 0.989
_diffrn_measurement_device_type 'Bruker D8 Venture'
_diffrn_measurement_method '\f and \w scans'
_diffrn_radiation_type GaK\a
_diffrn_radiation_wavelength 1.34139
_diffrn_reflns_av_R_equivalents 0.0728
_diffrn_reflns_av_unetI/netI 0.0769
_diffrn_reflns_Laue_measured_fraction_full 0.999
_diffrn_reflns_Laue_measured_fraction_max 0.989
_diffrn_reflns_limit_h_max 17
_diffrn_reflns_limit_h_min -16
_diffrn_reflns_limit_k_max 28
_diffrn_reflns_limit_k_min -28
_diffrn_reflns_limit_l_max 22
_diffrn_reflns_limit_l_min -22
_diffrn_reflns_number 81774
_diffrn_reflns_point_group_measured_fraction_full 0.995
_diffrn_reflns_point_group_measured_fraction_max 0.977
_diffrn_reflns_theta_full 53.594
_diffrn_reflns_theta_max 59.740
_diffrn_reflns_theta_min 2.337
_diffrn_source_current 2.86
_diffrn_source_power 0.19994259999999997
_diffrn_source_voltage 69.91
_exptl_absorpt_coefficient_mu 0.408
_exptl_absorpt_correction_T_max 0.7516
_exptl_absorpt_correction_T_min 0.6500
_exptl_absorpt_correction_type multi-scan
_exptl_absorpt_process_details
;
SADABS-2016/2 (Bruker,2016/2) was used for absorption correction.
wR2(int) was 0.0807 before and 0.0690 after correction.
The Ratio of minimum to maximum transmission is 0.8648.
The \l/2 correction factor is Not present.
;
_exptl_crystal_colour yellow
_exptl_crystal_colour_primary yellow
_exptl_crystal_density_diffrn 1.246
_exptl_crystal_description block
_exptl_crystal_F_000 2028
_exptl_crystal_size_max 0.239
_exptl_crystal_size_mid 0.192
_exptl_crystal_size_min 0.11
_refine_diff_density_max 0.671
_refine_diff_density_min -0.392
_refine_diff_density_rms 0.069
_refine_ls_abs_structure_details
;
 Flack x determined using 5798 quotients [(I+)-(I-)]/[(I+)+(I-)]
 (Parsons, Flack and Wagner, Acta Cryst. B69 (2013) 249-259).
;
_refine_ls_abs_structure_Flack 0.11(12)
_refine_ls_extinction_method none
_refine_ls_goodness_of_fit_ref 1.090
_refine_ls_hydrogen_treatment mixed
_refine_ls_matrix_type full
_refine_ls_number_parameters 1334
_refine_ls_number_reflns 22039
_refine_ls_number_restraints 141
_refine_ls_restrained_S_all 1.096
_refine_ls_R_factor_all 0.0962
_refine_ls_R_factor_gt 0.0676
_refine_ls_shift/su_max 0.000
_refine_ls_shift/su_mean 0.000
_refine_ls_structure_factor_coef Fsqd
_refine_ls_weighting_details 'w=1/[\s^2^(Fo^2^)+(0.1056P)^2^+0.1851P] where P=(Fo^2^+2Fc^2^)/3'
_refine_ls_weighting_scheme calc
_refine_ls_wR_factor_gt 0.1690
_refine_ls_wR_factor_ref 0.1908
_reflns_Friedel_coverage 0.925
_reflns_Friedel_fraction_full 0.991
_reflns_Friedel_fraction_max 0.964
_reflns_number_gt 15937
_reflns_number_total 22039
_reflns_threshold_expression 'I > 2\s(I)'
_cod_data_source_file d4sc04796f2.cif
_cod_data_source_block 221014_zxl_c8_5_0m
_cod_depositor_comments 'Adding full bibliography for 1572702--1572708.cif.'
_cod_database_code 1572706
_shelx_shelxl_version_number 2018/3
_shelx_space_group_comment
;
The symmetry employed for this shelxl refinement is uniquely defined
by the following loop, which should always be used as a source of
symmetry information in preference to the above space-group names.
They are only intended as comments.
;
_shelx_estimated_absorpt_t_max 0.957
_shelx_estimated_absorpt_t_min 0.909
_olex2_refinement_description
;
1. Fixed Uiso
 At 1.2 times of:
  All C(H) groups, {H10D,H10E,H10F,H10G} of C101, {H10H,H10I,H10J,H10K} of
  C105, {H10L,H10M,H10N,H10O} of C108, All C(H,H) groups
 At 1.5 times of:
  All C(H,H,H) groups, {H11O,H11P,H11Q,H1} of C119, All O(H) groups, All O(H,
  H) groups
2. Restrained distances
 O10-H1
 0.87 with sigma of 0.02
 H1-H12
 2.15 with sigma of 0.001
 C108-C107 \\sim C108-C1A
 with sigma of 0.02
 C105-C107 \\sim C105-C1A
 with sigma of 0.04
 C105-C106 \\sim C105-C121
 with sigma of 0.02
 C106-C107 \\sim C121-C1A
 with sigma of 0.02
 C108-C106 \\sim C108-C121
 with sigma of 0.04
 C102-C104 \\sim C1C-C120
 with sigma of 0.04
 C101-C102 \\sim C101-C1C
 with sigma of 0.02
 C101-C103 \\sim C101-C1B
 with sigma of 0.04
 C105-C104 \\sim C105-C120
 with sigma of 0.02
 C102-C103 \\sim C1C-C1B
 with sigma of 0.02
 C105-C103 \\sim C105-C1B
 with sigma of 0.04
 C103-C104 \\sim C1B-C120
 with sigma of 0.02
3. Uiso/Uaniso restraints and constraints
C105 \\sim C106 \\sim C107 \\sim C1A \\sim C121: within 2A with sigma of 0.01
and sigma for terminal atoms of 0.02 within 2A
C101 \\sim C102 \\sim C103 \\sim C104 \\sim C1B \\sim C1C \\sim C120: within 2A
with sigma of 0.01 and sigma for terminal atoms of 0.02 within 2A
4. Others
 Sof(H10F)=Sof(H10G)=Sof(H10J)=Sof(H10K)=Sof(H10N)=Sof(H10O)=Sof(C1A)=
 Sof(H1AA)=Sof(H1AB)=Sof(C1B)=Sof(H1BA)=Sof(H1BB)=Sof(C1C)=Sof(H1CA)=Sof(H1CB)=
 Sof(C120)=Sof(H12A)=Sof(H12B)=Sof(C121)=Sof(H12C)=Sof(H12D)=1-FVAR(1)
 Sof(H10D)=Sof(H10E)=Sof(H10H)=Sof(H10I)=Sof(H10L)=Sof(H10M)=Sof(C102)=
 Sof(H10R)=Sof(H10S)=Sof(C103)=Sof(H10T)=Sof(H10U)=Sof(C104)=Sof(H10V)=
 Sof(H10W)=Sof(C106)=Sof(H10X)=Sof(H10Y)=Sof(C107)=Sof(H10Z)=Sof(H)=FVAR(1)
5.a Free rotating group:
 O9(H9A,H9B), O10(HA)
5.b Secondary CH2 refined with riding coordinates:
 C43(H43A,H43B), C44(H44A,H44B), C45(H45A,H45B), C46(H46A,H46B), C47(H47A,
 H47B), C48(H48A,H48B), C49(H49A,H49B), C50(H50A,H50B), C51(H51A,H51B),
 C52(H52A,H52B), C53(H53A,H53B), C54(H54A,H54B), C55(H55A,H55B), C56(H56A,H56B),
  C57(H57A,H57B), C58(H58A,H58B), C101(H10D,H10E), C101(H10F,H10G), C105(H10H,
 H10I), C105(H10J,H10K), C108(H10L,H10M), C108(H10N,H10O), C109(H10P,H10Q),
 C110(H11A,H11B), C111(H11C,H11D), C112(H11E,H11F), C113(H11G,H11H), C114(H11I,
 H11J), C115(H11K,H11L), C116(H11M,H11N), C102(H10R,H10S), C103(H10T,H10U),
 C104(H10V,H10W), C106(H10X,H10Y), C107(H10Z,H), C1A(H1AA,H1AB), C1B(H1BA,H1BB),
  C1C(H1CA,H1CB), C120(H12A,H12B), C121(H12C,H12D)
5.c Aromatic/amide H refined with riding coordinates:
 C6(H6), C7(H7), C10(H10), C14(H14), C17(H17), C21(H21), C24(H24), C28(H28),
 C31(H31), C35(H35), C37(H37), C38(H38), C64(H64), C65(H65), C68(H68), C72(H72),
  C75(H75), C79(H79), C82(H82), C86(H86), C89(H89), C93(H93), C95(H95), C96(H96)
5.d Idealised Me refined as rotating group:
 C2(H2A,H2B,H2C), C3(H3A,H3B,H3C), C4(H4A,H4B,H4C), C40(H40A,H40B,H40C),
 C41(H41A,H41B,H41C), C42(H42A,H42B,H42C), C60(H60A,H60B,H60C), C61(H61A,H61B,
 H61C), C62(H62A,H62B,H62C), C98(H98A,H98B,H98C), C99(H99A,H99B,H99C),
 C100(H10A,H10B,H10C), C119(H11O,H11P,H11Q), C117(H11R,H11S,H11T), C118(H11U,
 H11V,H11W)
5.e Idealised tetrahedral OH refined as rotating group:
 O13(H13), O11(H11), O12(H12)
;
_olex2_submission_special_instructions 'No special instructions were received'

loop_
_space_group_symop_operation_xyz
'x, y, z'
'-x, y+1/2, -z'

loop_
_atom_site_label
_atom_site_type_symbol
_atom_site_fract_x
_atom_site_fract_y
_atom_site_fract_z
_atom_site_U_iso_or_equiv
_atom_site_adp_type
_atom_site_occupancy
_atom_site_site_symmetry_order
_atom_site_calc_flag
_atom_site_refinement_flags_posn
_atom_site_refinement_flags_adp
_atom_site_refinement_flags_occupancy
_atom_site_disorder_assembly
_atom_site_disorder_group
O1 O 0.4436(3) 0.45532(15) 1.16835(19) 0.0345(8) Uani 1 1 d . . . . .
O2 O 0.6435(3) 0.16946(14) 0.8445(2) 0.0306(7) Uani 1 1 d . . . . .
O3 O 0.0888(3) 0.20160(16) 0.7574(2) 0.0350(8) Uani 1 1 d . . . . .
O4 O 0.2995(3) -0.08887(16) 0.4433(2) 0.0445(9) Uani 1 1 d . . . . .
O5 O 0.3696(3) 0.59016(19) 0.9357(2) 0.0537(11) Uani 1 1 d . . . . .
O6 O 0.1182(3) 0.27328(16) 0.5470(2) 0.0396(8) Uani 1 1 d . . . . .
O7 O 0.6774(3) 0.30681(14) 0.7296(2) 0.0338(8) Uani 1 1 d . . . . .
O8 O 0.4063(3) 0.01581(16) 0.3005(2) 0.0379(8) Uani 1 1 d . . . . .
O13 O 0.0691(6) 0.2793(4) 0.8728(5) 0.133(3) Uani 1 1 d . . . . .
H13 H 0.091210 0.255283 0.845477 0.199 Uiso 1 1 calc R U . . .
N1 N 0.4251(3) 0.38793(17) 1.0663(2) 0.0261(8) Uani 1 1 d . . . . .
N2 N 0.6205(3) 0.26114(16) 0.8951(2) 0.0241(8) Uani 1 1 d . . . . .
N3 N 0.1082(3) 0.15004(17) 0.6515(2) 0.0259(8) Uani 1 1 d . . . . .
N4 N 0.3191(3) -0.01070(18) 0.5326(2) 0.0296(9) Uani 1 1 d . . . . .
N5 N 0.3693(3) 0.50905(19) 0.8561(2) 0.0362(10) Uani 1 1 d . . . . .
N6 N 0.1469(3) 0.32984(19) 0.6616(2) 0.0313(9) Uani 1 1 d . . . . .
N7 N 0.6477(3) 0.21940(15) 0.6583(2) 0.0257(8) Uani 1 1 d . . . . .
N8 N 0.4097(3) 0.08705(17) 0.3950(2) 0.0261(8) Uani 1 1 d . . . . .
C1 C 0.7236(4) 0.5902(2) 0.9860(3) 0.0301(10) Uani 1 1 d . . . . .
C2 C 0.8287(5) 0.5989(3) 1.0537(4) 0.0579(17) Uani 1 1 d . . . . .
H2A H 0.871121 0.626354 1.034706 0.087 Uiso 1 1 calc R U . . .
H2B H 0.863451 0.559749 1.067634 0.087 Uiso 1 1 calc R U . . .
H2C H 0.818389 0.616039 1.101966 0.087 Uiso 1 1 calc R U . . .
C3 C 0.6706(5) 0.6522(2) 0.9632(4) 0.0447(14) Uani 1 1 d . . . . .
H3A H 0.713167 0.678589 0.942776 0.067 Uiso 1 1 calc R U . . .
H3B H 0.662001 0.670571 1.011419 0.067 Uiso 1 1 calc R U . . .
H3C H 0.603042 0.646898 0.920988 0.067 Uiso 1 1 calc R U . . .
C4 C 0.7394(5) 0.5653(2) 0.9092(4) 0.0437(13) Uani 1 1 d . . . . .
H4A H 0.672285 0.559228 0.866644 0.066 Uiso 1 1 calc R U . . .
H4B H 0.776036 0.526709 0.921815 0.066 Uiso 1 1 calc R U . . .
H4C H 0.779797 0.594175 0.890191 0.066 Uiso 1 1 calc R U . . .
C5 C 0.6585(4) 0.54909(19) 1.0171(3) 0.0264(10) Uani 1 1 d . . . . .
C6 C 0.6206(4) 0.5706(2) 1.0779(3) 0.0304(10) Uani 1 1 d . . . . .
H6 H 0.638684 0.610014 1.099369 0.037 Uiso 1 1 calc R U . . .
C7 C 0.5581(4) 0.5353(2) 1.1062(3) 0.0312(11) Uani 1 1 d . . . . .
H7 H 0.533296 0.550845 1.146607 0.037 Uiso 1 1 calc R U . . .
C8 C 0.5308(4) 0.47664(19) 1.0760(3) 0.0255(10) Uani 1 1 d . . . . .
C9 C 0.5707(3) 0.45350(18) 1.0185(3) 0.0223(9) Uani 1 1 d . . . . .
C10 C 0.6334(4) 0.49041(19) 0.9900(3) 0.0240(9) Uani 1 1 d . . . . .
H10 H 0.659560 0.474623 0.950512 0.029 Uiso 1 1 calc R U . . .
C11 C 0.5388(3) 0.39306(18) 0.9871(2) 0.0225(9) Uani 1 1 d . . . . .
C12 C 0.4562(3) 0.36617(18) 1.0024(3) 0.0223(9) Uani 1 1 d . . . . .
C13 C 0.4646(4) 0.44071(19) 1.1075(3) 0.0274(10) Uani 1 1 d . . . . .
C14 C 0.4076(4) 0.31644(19) 0.9558(2) 0.0225(9) Uani 1 1 d . . . . .
H14 H 0.341897 0.303850 0.955645 0.027 Uiso 1 1 calc R U . . .
C15 C 0.4554(3) 0.28543(18) 0.9095(3) 0.0215(9) Uani 1 1 d . . . . .
C16 C 0.5567(4) 0.30249(19) 0.9159(3) 0.0223(9) Uani 1 1 d . . . . .
C17 C 0.5902(4) 0.35965(18) 0.9451(3) 0.0226(9) Uani 1 1 d . . . . .
H17 H 0.648907 0.376368 0.936503 0.027 Uiso 1 1 calc R U . . .
C18 C 0.5847(3) 0.20798(18) 0.8553(3) 0.0226(9) Uani 1 1 d . . . . .
C19 C 0.4718(3) 0.19999(18) 0.8250(2) 0.0209(9) Uani 1 1 d . . . . .
C20 C 0.4073(3) 0.23567(18) 0.8540(2) 0.0213(9) Uani 1 1 d . . . . .
C21 C 0.3022(3) 0.22668(18) 0.8224(3) 0.0217(9) Uani 1 1 d . . . . .
H21 H 0.258662 0.248410 0.844369 0.026 Uiso 1 1 calc R U . . .
C22 C 0.2592(3) 0.18636(18) 0.7589(3) 0.0216(9) Uani 1 1 d . . . . .
C23 C 0.3237(3) 0.15117(18) 0.7286(2) 0.0206(9) Uani 1 1 d . . . . .
C24 C 0.4302(3) 0.15774(18) 0.7639(2) 0.0217(9) Uani 1 1 d . . . . .
H24 H 0.474555 0.133139 0.746044 0.026 Uiso 1 1 calc R U . . .
C25 C 0.1463(4) 0.1807(2) 0.7229(3) 0.0261(10) Uani 1 1 d . . . . .
C26 C 0.1724(4) 0.12463(19) 0.6118(3) 0.0257(9) Uani 1 1 d . . . . .
C27 C 0.2764(3) 0.11507(18) 0.6556(2) 0.0201(8) Uani 1 1 d . . . . .
C28 C 0.3299(4) 0.0723(2) 0.6270(3) 0.0251(9) Uani 1 1 d . . . . .
H28 H 0.399404 0.063054 0.657863 0.030 Uiso 1 1 calc R U . . .
C29 C 0.2810(4) 0.04297(19) 0.5531(3) 0.0246(9) Uani 1 1 d . . . . .
C30 C 0.1899(4) 0.0687(2) 0.4986(3) 0.0261(10) Uani 1 1 d . . . . .
C31 C 0.1328(4) 0.1075(2) 0.5310(3) 0.0265(10) Uani 1 1 d . . . . .
H31 H 0.067365 0.121793 0.497321 0.032 Uiso 1 1 calc R U . . .
C32 C 0.2761(4) -0.0373(2) 0.4558(3) 0.0333(11) Uani 1 1 d . . . . .
C33 C 0.2028(4) 0.0004(2) 0.3923(3) 0.0336(11) Uani 1 1 d . . . . .
C34 C 0.1588(4) 0.0517(2) 0.4127(3) 0.0288(10) Uani 1 1 d . . . . .
C35 C 0.0907(4) 0.0874(3) 0.3514(3) 0.0361(11) Uani 1 1 d . . . . .
H35 H 0.059422 0.121873 0.365459 0.043 Uiso 1 1 calc R U . . .
C36 C 0.0687(4) 0.0720(3) 0.2688(3) 0.0377(12) Uani 1 1 d . . . . .
C37 C 0.1113(4) 0.0193(3) 0.2509(3) 0.0438(14) Uani 1 1 d . . . . .
H37 H 0.095292 0.007479 0.195792 0.053 Uiso 1 1 calc R U . . .
C38 C 0.1761(4) -0.0160(3) 0.3114(3) 0.0400(12) Uani 1 1 d . . . . .
H38 H 0.203096 -0.052135 0.297490 0.048 Uiso 1 1 calc R U . . .
C39 C 0.0005(4) 0.1153(3) 0.2036(3) 0.0439(14) Uani 1 1 d . . . . .
C40 C -0.1060(5) 0.1205(4) 0.2134(4) 0.0595(18) Uani 1 1 d . . . . .
H40A H -0.152473 0.143701 0.167967 0.089 Uiso 1 1 calc R U . . .
H40B H -0.098663 0.141032 0.264696 0.089 Uiso 1 1 calc R U . . .
H40C H -0.134438 0.079997 0.213887 0.089 Uiso 1 1 calc R U . . .
C41 C 0.0524(5) 0.1773(3) 0.2154(4) 0.0613(18) Uani 1 1 d . . . . .
H41A H 0.118368 0.174077 0.206547 0.092 Uiso 1 1 calc R U . . .
H41B H 0.064110 0.191527 0.270860 0.092 Uiso 1 1 calc R U . . .
H41C H 0.007853 0.205941 0.176376 0.092 Uiso 1 1 calc R U . . .
C42 C -0.0175(5) 0.0919(4) 0.1175(3) 0.0578(18) Uani 1 1 d . . . . .
H42A H 0.047433 0.092914 0.106675 0.087 Uiso 1 1 calc R U . . .
H42B H -0.068256 0.117561 0.078056 0.087 Uiso 1 1 calc R U . . .
H42C H -0.043107 0.050335 0.112739 0.087 Uiso 1 1 calc R U . . .
C43 C 0.3733(4) 0.3470(2) 1.1051(3) 0.0384(13) Uani 1 1 d . . . . .
H43A H 0.327907 0.371408 1.126087 0.046 Uiso 1 1 calc R U . . .
H43B H 0.328660 0.319823 1.062760 0.046 Uiso 1 1 calc R U . . .
C44 C 0.4374(6) 0.3105(3) 1.1703(5) 0.070(2) Uani 1 1 d . . . . .
H44A H 0.482859 0.337351 1.212771 0.084 Uiso 1 1 calc R U . . .
H44B H 0.393200 0.288228 1.194689 0.084 Uiso 1 1 calc R U . . .
C45 C 0.4984(8) 0.2691(3) 1.1474(4) 0.079(3) Uani 1 1 d . . . . .
H45A H 0.460806 0.257234 1.090318 0.094 Uiso 1 1 calc R U . . .
H45B H 0.504631 0.232442 1.181141 0.094 Uiso 1 1 calc R U . . .
C46 C 0.6148(6) 0.2895(3) 1.1536(4) 0.0620(19) Uani 1 1 d . . . . .
H46A H 0.613167 0.331597 1.134169 0.074 Uiso 1 1 calc R U . . .
H46B H 0.660605 0.288194 1.211140 0.074 Uiso 1 1 calc R U . . .
C47 C 0.6598(5) 0.2471(3) 1.1015(4) 0.0569(17) Uani 1 1 d . . . . .
H47A H 0.676882 0.207602 1.129395 0.068 Uiso 1 1 calc R U . . .
H47B H 0.605375 0.240014 1.048226 0.068 Uiso 1 1 calc R U . . .
C48 C 0.7546(4) 0.2709(3) 1.0867(3) 0.0474(14) Uani 1 1 d . . . . .
H48A H 0.814338 0.266223 1.137523 0.057 Uiso 1 1 calc R U . . .
H48B H 0.745124 0.314699 1.075050 0.057 Uiso 1 1 calc R U . . .
C49 C 0.7809(4) 0.2402(3) 1.0165(3) 0.0420(13) Uani 1 1 d . . . . .
H49A H 0.856692 0.240489 1.031114 0.050 Uiso 1 1 calc R U . . .
H49B H 0.759177 0.197459 1.013700 0.050 Uiso 1 1 calc R U . . .
C50 C 0.7345(4) 0.2671(2) 0.9319(3) 0.0333(11) Uani 1 1 d . . . . .
H50A H 0.752578 0.310451 0.934478 0.040 Uiso 1 1 calc R U . . .
H50B H 0.766095 0.247139 0.895591 0.040 Uiso 1 1 calc R U . . .
C51 C -0.0009(4) 0.1305(3) 0.6232(3) 0.0382(12) Uani 1 1 d . . . . .
H51A H -0.034765 0.144171 0.566440 0.046 Uiso 1 1 calc R U . . .
H51B H -0.036014 0.150461 0.657075 0.046 Uiso 1 1 calc R U . . .
C52 C -0.0140(4) 0.0627(3) 0.6271(3) 0.0441(14) Uani 1 1 d . . . . .
H52A H 0.011628 0.043752 0.586477 0.053 Uiso 1 1 calc R U . . .
H52B H -0.088569 0.053921 0.610246 0.053 Uiso 1 1 calc R U . . .
C53 C 0.0393(5) 0.0320(3) 0.7091(4) 0.0492(14) Uani 1 1 d . . . . .
H53A H 0.036853 0.060350 0.752117 0.059 Uiso 1 1 calc R U . . .
H53B H -0.002565 -0.003615 0.712075 0.059 Uiso 1 1 calc R U . . .
C54 C 0.1488(5) 0.0111(3) 0.7304(4) 0.0446(13) Uani 1 1 d . . . . .
H54A H 0.168710 -0.010288 0.783147 0.053 Uiso 1 1 calc R U . . .
H54B H 0.193298 0.047290 0.738204 0.053 Uiso 1 1 calc R U . . .
C55 C 0.1722(5) -0.0308(3) 0.6680(4) 0.0437(13) Uani 1 1 d . . . . .
H55A H 0.122710 -0.064808 0.654545 0.052 Uiso 1 1 calc R U . . .
H55B H 0.162559 -0.007944 0.617294 0.052 Uiso 1 1 calc R U . . .
C56 C 0.2831(5) -0.0563(2) 0.7005(3) 0.0440(13) Uani 1 1 d . . . . .
H56A H 0.330176 -0.022586 0.725924 0.053 Uiso 1 1 calc R U . . .
H56B H 0.286936 -0.085657 0.744072 0.053 Uiso 1 1 calc R U . . .
C57 C 0.3237(5) -0.0871(2) 0.6398(4) 0.0456(14) Uani 1 1 d . . . . .
H57A H 0.368046 -0.120999 0.668377 0.055 Uiso 1 1 calc R U . . .
H57B H 0.264007 -0.105017 0.596737 0.055 Uiso 1 1 calc R U . . .
C58 C 0.3842(4) -0.0505(2) 0.5979(3) 0.0388(12) Uani 1 1 d . . . . .
H58A H 0.435401 -0.025407 0.639079 0.047 Uiso 1 1 calc R U . . .
H58B H 0.422203 -0.078571 0.574500 0.047 Uiso 1 1 calc R U . . .
C59 C 0.0491(5) 0.4170(3) 1.0386(4) 0.0520(15) Uani 1 1 d . . . . .
C60 C 0.0877(6) 0.3527(3) 1.0670(5) 0.068(2) Uani 1 1 d . . . . .
H60A H 0.100896 0.331054 1.022763 0.102 Uiso 1 1 calc R U . . .
H60B H 0.035227 0.331031 1.082275 0.102 Uiso 1 1 calc R U . . .
H60C H 0.151355 0.355053 1.114095 0.102 Uiso 1 1 calc R U . . .
C61 C 0.0328(8) 0.4501(5) 1.1098(6) 0.096(3) Uani 1 1 d . . . . .
H61A H 0.093576 0.444719 1.158752 0.143 Uiso 1 1 calc R U . . .
H61B H -0.027741 0.433499 1.119305 0.143 Uiso 1 1 calc R U . . .
H61C H 0.022236 0.493172 1.097049 0.143 Uiso 1 1 calc R U . . .
C62 C -0.0537(6) 0.4131(5) 0.9704(5) 0.081(2) Uani 1 1 d . . . . .
H62A H -0.079419 0.453896 0.953241 0.122 Uiso 1 1 calc R U . . .
H62B H -0.102879 0.391475 0.989520 0.122 Uiso 1 1 calc R U . . .
H62C H -0.045385 0.391349 0.924283 0.122 Uiso 1 1 calc R U . . .
C63 C 0.1284(5) 0.4486(3) 1.0088(3) 0.0431(13) Uani 1 1 d . . . . .
C64 C 0.1843(5) 0.4984(3) 1.0463(4) 0.0461(14) Uani 1 1 d . . . . .
H64 H 0.175323 0.513044 1.094418 0.055 Uiso 1 1 calc R U . . .
C65 C 0.2531(5) 0.5282(3) 1.0177(3) 0.0459(14) Uani 1 1 d . . . . .
H65 H 0.288612 0.563069 1.044587 0.055 Uiso 1 1 calc R U . . .
C66 C 0.2692(4) 0.5054(3) 0.9472(3) 0.0402(12) Uani 1 1 d . . . . .
C67 C 0.2157(4) 0.4542(2) 0.9089(3) 0.0360(12) Uani 1 1 d . . . . .
C68 C 0.1457(4) 0.4265(3) 0.9396(3) 0.0418(13) Uani 1 1 d . . . . .
H68 H 0.108932 0.391896 0.912773 0.050 Uiso 1 1 calc R U . . .
C69 C 0.2413(4) 0.4298(2) 0.8405(3) 0.0355(11) Uani 1 1 d . . . . .
C70 C 0.3288(4) 0.4524(2) 0.8267(3) 0.0318(11) Uani 1 1 d . . . . .
C71 C 0.3383(4) 0.5391(2) 0.9147(3) 0.0392(13) Uani 1 1 d . . . . .
C72 C 0.3738(4) 0.4176(2) 0.7810(3) 0.0304(10) Uani 1 1 d . . . . .
H72 H 0.441531 0.426316 0.782182 0.036 Uiso 1 1 calc R U . . .
C73 C 0.3185(4) 0.3704(2) 0.7340(3) 0.0258(10) Uani 1 1 d . . . . .
C74 C 0.2154(4) 0.3613(2) 0.7285(3) 0.0310(10) Uani 1 1 d . . . . .
C75 C 0.1823(4) 0.3863(2) 0.7879(3) 0.0338(11) Uani 1 1 d . . . . .
H75 H 0.118964 0.373553 0.792608 0.041 Uiso 1 1 calc R U . . .
C76 C 0.1791(4) 0.2974(2) 0.6090(3) 0.0287(10) Uani 1 1 d . . . . .
C77 C 0.2910(4) 0.29236(19) 0.6284(3) 0.0247(9) Uani 1 1 d . . . . .
C78 C 0.3608(4) 0.32963(19) 0.6880(3) 0.0250(9) Uani 1 1 d . . . . .
C79 C 0.4662(4) 0.32208(19) 0.7051(3) 0.0243(9) Uani 1 1 d . . . . .
H79 H 0.513752 0.347165 0.744293 0.029 Uiso 1 1 calc R U . . .
C80 C 0.5022(4) 0.27783(19) 0.6647(3) 0.0249(9) Uani 1 1 d . . . . .
C81 C 0.4332(4) 0.24188(19) 0.6041(3) 0.0231(9) Uani 1 1 d . . . . .
C82 C 0.3277(4) 0.25030(19) 0.5861(3) 0.0254(9) Uani 1 1 d . . . . .
H82 H 0.280277 0.226940 0.544422 0.031 Uiso 1 1 calc R U . . .
C83 C 0.6147(4) 0.26988(19) 0.6867(3) 0.0250(9) Uani 1 1 d . . . . .
C84 C 0.5785(4) 0.17694(18) 0.6069(3) 0.0235(9) Uani 1 1 d . . . . .
C85 C 0.4741(4) 0.19245(19) 0.5694(3) 0.0238(9) Uani 1 1 d . . . . .
C86 C 0.4153(4) 0.16036(19) 0.5011(3) 0.0241(9) Uani 1 1 d . . . . .
H86 H 0.346396 0.172401 0.472493 0.029 Uiso 1 1 calc R U . . .
C87 C 0.4563(4) 0.11078(19) 0.4741(3) 0.0248(9) Uani 1 1 d . . . . .
C88 C 0.5482(4) 0.08507(19) 0.5276(3) 0.0238(9) Uani 1 1 d . . . . .
C89 C 0.6101(4) 0.1200(2) 0.5911(3) 0.0268(10) Uani 1 1 d . . . . .
H89 H 0.675159 0.104935 0.624474 0.032 Uiso 1 1 calc R U . . .
C90 C 0.4400(4) 0.0324(2) 0.3722(3) 0.0276(10) Uani 1 1 d . . . . .
C91 C 0.5138(4) -0.0033(2) 0.4375(3) 0.0258(9) Uani 1 1 d . . . . .
C92 C 0.5713(4) 0.02292(19) 0.5121(3) 0.0250(9) Uani 1 1 d . . . . .
C93 C 0.6417(4) -0.0128(2) 0.5710(3) 0.0271(10) Uani 1 1 d . . . . .
H93 H 0.681074 0.004890 0.621570 0.033 Uiso 1 1 calc R U . . .
C94 C 0.6556(4) -0.07369(19) 0.5577(3) 0.0246(9) Uani 1 1 d . . . . .
C95 C 0.5974(4) -0.0984(2) 0.4826(3) 0.0318(11) Uani 1 1 d . . . . .
H95 H 0.605766 -0.139846 0.472266 0.038 Uiso 1 1 calc R U . . .
C96 C 0.5279(4) -0.0640(2) 0.4232(3) 0.0307(10) Uani 1 1 d . . . . .
H96 H 0.489619 -0.081737 0.372445 0.037 Uiso 1 1 calc R U . . .
C97 C 0.7297(4) -0.1121(2) 0.6265(3) 0.0296(10) Uani 1 1 d . . . . .
C98 C 0.7433(5) -0.1759(2) 0.5989(4) 0.0492(15) Uani 1 1 d . . . . .
H98A H 0.676000 -0.195509 0.576490 0.074 Uiso 1 1 calc R U . . .
H98B H 0.787320 -0.199171 0.645456 0.074 Uiso 1 1 calc R U . . .
H98C H 0.775505 -0.173940 0.557055 0.074 Uiso 1 1 calc R U . . .
C99 C 0.8355(5) -0.0819(3) 0.6593(4) 0.0473(14) Uani 1 1 d . . . . .
H99A H 0.864306 -0.078571 0.615574 0.071 Uiso 1 1 calc R U . . .
H99B H 0.881375 -0.106393 0.703600 0.071 Uiso 1 1 calc R U . . .
H99C H 0.828486 -0.041568 0.679733 0.071 Uiso 1 1 calc R U . . .
C100 C 0.6832(5) -0.1165(3) 0.6946(4) 0.0524(16) Uani 1 1 d . . . . .
H10A H 0.680423 -0.076201 0.716866 0.079 Uiso 1 1 calc R U . . .
H10B H 0.726127 -0.142960 0.737856 0.079 Uiso 1 1 calc R U . . .
H10C H 0.613513 -0.133208 0.672482 0.079 Uiso 1 1 calc R U . . .
C101 C 0.4213(4) 0.5437(2) 0.8111(4) 0.0435(13) Uani 1 1 d D U . . .
H10D H 0.466864 0.516416 0.794076 0.052 Uiso 0.699(6) 1 calc R U P A 1
H10E H 0.465128 0.574720 0.847495 0.052 Uiso 0.699(6) 1 calc R U P A 1
H10F H 0.491855 0.527313 0.825224 0.052 Uiso 0.301(6) 1 calc R U P A 2
H10G H 0.428096 0.585667 0.831812 0.052 Uiso 0.301(6) 1 calc R U P A 2
C105 C 0.1539(5) 0.4667(3) 0.5796(4) 0.0540(15) Uani 1 1 d D U . . .
H10H H 0.203721 0.432837 0.592252 0.065 Uiso 0.699(6) 1 calc R U P A 1
H10I H 0.158367 0.486993 0.530568 0.065 Uiso 0.699(6) 1 calc R U P A 1
H10J H 0.143572 0.453956 0.523131 0.065 Uiso 0.301(6) 1 calc R U P A 2
H10K H 0.206242 0.439933 0.617155 0.065 Uiso 0.301(6) 1 calc R U P A 2
C108 C 0.0346(4) 0.3439(3) 0.6363(4) 0.0446(13) Uani 1 1 d D . . . .
H10L H -0.002210 0.321056 0.586050 0.054 Uiso 0.699(6) 1 calc R U P A 1
H10M H 0.008465 0.329780 0.679224 0.054 Uiso 0.699(6) 1 calc R U P A 1
H10N H 0.017619 0.358001 0.683819 0.054 Uiso 0.301(6) 1 calc R U P A 2
H10O H -0.006093 0.306986 0.614766 0.054 Uiso 0.301(6) 1 calc R U P A 2
C109 C 0.7573(4) 0.2172(2) 0.6675(3) 0.0365(12) Uani 1 1 d . . . . .
H10P H 0.777774 0.174377 0.666910 0.044 Uiso 1 1 calc R U . . .
H10Q H 0.797934 0.234120 0.721295 0.044 Uiso 1 1 calc R U . . .
C110 C 0.7846(4) 0.2512(3) 0.6023(4) 0.0442(13) Uani 1 1 d . . . . .
H11A H 0.756512 0.292621 0.598474 0.053 Uiso 1 1 calc R U . . .
H11B H 0.860443 0.254570 0.619691 0.053 Uiso 1 1 calc R U . . .
C111 C 0.7456(5) 0.2229(3) 0.5183(4) 0.0528(16) Uani 1 1 d . . . . .
H11C H 0.743191 0.178505 0.524510 0.063 Uiso 1 1 calc R U . . .
H11D H 0.795617 0.231516 0.490657 0.063 Uiso 1 1 calc R U . . .
C112 C 0.6375(5) 0.2449(3) 0.4628(4) 0.0451(14) Uani 1 1 d . . . . .
H11E H 0.593602 0.250765 0.496550 0.054 Uiso 1 1 calc R U . . .
H11F H 0.644810 0.284459 0.439149 0.054 Uiso 1 1 calc R U . . .
C113 C 0.5840(5) 0.2010(2) 0.3940(3) 0.0431(13) Uani 1 1 d . . . . .
H11G H 0.586775 0.159851 0.416826 0.052 Uiso 1 1 calc R U . . .
H11H H 0.621871 0.200202 0.355199 0.052 Uiso 1 1 calc R U . . .
C114 C 0.4707(5) 0.2176(2) 0.3476(3) 0.0412(13) Uani 1 1 d . . . . .
H11I H 0.438314 0.229339 0.387800 0.049 Uiso 1 1 calc R U . . .
H11J H 0.469403 0.253524 0.313526 0.049 Uiso 1 1 calc R U . . .
C115 C 0.4049(5) 0.1681(2) 0.2929(3) 0.0392(13) Uani 1 1 d . . . . .
H11K H 0.355453 0.187783 0.244500 0.047 Uiso 1 1 calc R U . . .
H11L H 0.450805 0.142633 0.273721 0.047 Uiso 1 1 calc R U . . .
C116 C 0.3442(4) 0.1263(2) 0.3294(3) 0.0336(11) Uani 1 1 d . . . . .
H11M H 0.300216 0.151268 0.351197 0.040 Uiso 1 1 calc R U . . .
H11N H 0.298312 0.100639 0.285606 0.040 Uiso 1 1 calc R U . . .
C119 C -0.0166(11) 0.2554(9) 0.8831(11) 0.220(11) Uani 1 1 d . . . . .
H11O H -0.077817 0.276437 0.847538 0.329 Uiso 1 1 calc R U . . .
H11P H -0.011930 0.260344 0.939884 0.329 Uiso 1 1 calc R U . . .
H11Q H -0.021465 0.212386 0.869292 0.329 Uiso 1 1 calc R U . . .
H1 H 0.633(3) 0.090(2) 0.792(5) 0.329 Uiso 1 1 d D U . . .
C102 C 0.3470(6) 0.5749(3) 0.7357(4) 0.0355(16) Uani 0.699(6) 1 d D U P A 1
H10R H 0.384423 0.607998 0.719941 0.043 Uiso 0.699(6) 1 calc R U P A 1
H10S H 0.290954 0.593431 0.750739 0.043 Uiso 0.699(6) 1 calc R U P A 1
C103 C 0.2978(6) 0.5339(3) 0.6602(4) 0.0365(16) Uani 0.699(6) 1 d D U P A 1
H10T H 0.295287 0.556928 0.611039 0.044 Uiso 0.699(6) 1 calc R U P A 1
H10U H 0.343534 0.498790 0.664298 0.044 Uiso 0.699(6) 1 calc R U P A 1
C104 C 0.1892(6) 0.5103(4) 0.6478(4) 0.0374(17) Uani 0.699(6) 1 d D U P A 1
H10V H 0.188894 0.490395 0.698398 0.045 Uiso 0.699(6) 1 calc R U P A 1
H10W H 0.140657 0.544702 0.636708 0.045 Uiso 0.699(6) 1 calc R U P A 1
C106 C 0.0434(7) 0.4387(5) 0.5565(6) 0.056(2) Uani 0.699(6) 1 d D U P A 1
H10X H -0.006658 0.471339 0.532400 0.067 Uiso 0.699(6) 1 calc R U P A 1
H10Y H 0.035964 0.408608 0.512978 0.067 Uiso 0.699(6) 1 calc R U P A 1
C107 C 0.0106(7) 0.4082(4) 0.6214(5) 0.048(2) Uani 0.699(6) 1 d D U P A 1
H10Z H 0.043104 0.430101 0.673164 0.058 Uiso 0.699(6) 1 calc R U P A 1
H H -0.064803 0.413170 0.606290 0.058 Uiso 0.699(6) 1 calc R U P A 1
C1A C 0.0058(14) 0.3956(7) 0.5671(10) 0.041(3) Uani 0.301(6) 1 d D U P A 2
H1AA H -0.070136 0.398777 0.543859 0.049 Uiso 0.301(6) 1 calc R U P A 2
H1AB H 0.030218 0.382294 0.522891 0.049 Uiso 0.301(6) 1 calc R U P A 2
C1B C 0.2554(14) 0.5578(9) 0.6821(11) 0.047(3) Uani 0.301(6) 1 d D U P A 2
H1BA H 0.225868 0.535747 0.718131 0.057 Uiso 0.301(6) 1 calc R U P A 2
H1BB H 0.243385 0.601389 0.687989 0.057 Uiso 0.301(6) 1 calc R U P A 2
C1C C 0.3731(14) 0.5470(11) 0.7141(11) 0.052(4) Uani 0.301(6) 1 d D U P A 2
H1CA H 0.406923 0.580098 0.694678 0.063 Uiso 0.301(6) 1 calc R U P A 2
H1CB H 0.387919 0.508756 0.691043 0.063 Uiso 0.301(6) 1 calc R U P A 2
C120 C 0.1942(15) 0.5396(8) 0.5937(11) 0.051(4) Uani 0.301(6) 1 d D U P A 2
H12A H 0.237645 0.547360 0.560117 0.061 Uiso 0.301(6) 1 calc R U P A 2
H12B H 0.133072 0.566110 0.573246 0.061 Uiso 0.301(6) 1 calc R U P A 2
C121 C 0.0520(13) 0.4620(8) 0.5963(11) 0.041(3) Uani 0.301(6) 1 d D U P A 2
H12C H 0.003253 0.493493 0.565664 0.049 Uiso 0.301(6) 1 calc R U P A 2
H12D H 0.064183 0.467468 0.655004 0.049 Uiso 0.301(6) 1 calc R U P A 2
O9 O 0.6780(4) 0.41965(17) 0.8122(2) 0.0525(11) Uani 1 1 d G . . . .
H9A H 0.659835 0.450936 0.780441 0.079 Uiso 1 1 d G U . . .
H9B H 0.695921 0.392785 0.783263 0.079 Uiso 1 1 d G U . . .
O10 O 0.6263(3) 0.05514(16) 0.7666(2) 0.0416(9) Uani 1 1 d DG . . . .
HA H 0.611593 0.023097 0.789220 0.062 Uiso 1 1 d G U . . .
O11 O -0.0197(8) 0.2188(3) 0.4103(5) 0.153(4) Uani 1 1 d . . . . .
H11 H 0.015159 0.229570 0.457788 0.229 Uiso 1 1 calc R U . . .
C117 C -0.0829(10) 0.2674(6) 0.3689(7) 0.130(4) Uani 1 1 d . . . . .
H11R H -0.054295 0.285028 0.329933 0.196 Uiso 1 1 calc R U . . .
H11S H -0.085468 0.298194 0.408322 0.196 Uiso 1 1 calc R U . . .
H11T H -0.152550 0.252452 0.339860 0.196 Uiso 1 1 calc R U . . .
O12 O 0.8183(4) 0.0692(2) 0.7545(3) 0.0663(13) Uani 1 1 d . . . . .
H12 H 0.762548 0.059979 0.760610 0.099 Uiso 1 1 calc DR U . . .
C118 C 0.8737(6) 0.1118(4) 0.8169(5) 0.069(2) Uani 1 1 d . . . . .
H11U H 0.926093 0.132357 0.800404 0.103 Uiso 1 1 calc R U . . .
H11V H 0.907085 0.090123 0.868064 0.103 Uiso 1 1 calc R U . . .
H11W H 0.825569 0.141592 0.824625 0.103 Uiso 1 1 calc R U . . .

loop_
_atom_site_aniso_label
_atom_site_aniso_U_11
_atom_site_aniso_U_22
_atom_site_aniso_U_33
_atom_site_aniso_U_23
_atom_site_aniso_U_13
_atom_site_aniso_U_12
O1 0.047(2) 0.0333(17) 0.0277(17) -0.0119(14) 0.0190(16) -0.0031(16)
O2 0.0273(18) 0.0259(16) 0.0377(19) -0.0106(14) 0.0100(15) -0.0014(13)
O3 0.0290(19) 0.0414(19) 0.0362(19) -0.0139(15) 0.0133(15) -0.0004(15)
O4 0.054(2) 0.038(2) 0.041(2) -0.0173(17) 0.0169(19) -0.0004(18)
O5 0.060(3) 0.046(2) 0.048(2) -0.0146(19) 0.009(2) -0.002(2)
O6 0.032(2) 0.042(2) 0.041(2) -0.0094(16) 0.0085(17) 0.0016(16)
O7 0.0314(19) 0.0282(17) 0.041(2) -0.0074(14) 0.0108(16) -0.0023(14)
O8 0.048(2) 0.0376(19) 0.0235(17) -0.0029(14) 0.0071(16) 0.0054(16)
O13 0.128(6) 0.140(6) 0.183(7) -0.118(6) 0.121(6) -0.083(5)
N1 0.031(2) 0.0281(19) 0.0211(18) -0.0059(15) 0.0116(16) -0.0031(16)
N2 0.023(2) 0.0228(18) 0.0257(19) -0.0030(15) 0.0076(16) -0.0047(15)
N3 0.023(2) 0.0303(19) 0.0234(19) -0.0047(15) 0.0066(16) 0.0019(16)
N4 0.030(2) 0.031(2) 0.026(2) -0.0087(16) 0.0072(17) -0.0009(17)
N5 0.036(2) 0.038(2) 0.028(2) -0.0051(17) 0.0030(18) 0.0065(19)
N6 0.022(2) 0.042(2) 0.031(2) -0.0036(18) 0.0108(17) 0.0015(17)
N7 0.026(2) 0.0197(17) 0.030(2) -0.0023(15) 0.0068(17) 0.0003(15)
N8 0.031(2) 0.0265(19) 0.0200(18) 0.0032(15) 0.0071(16) 0.0023(16)
C1 0.031(3) 0.023(2) 0.036(3) -0.0024(19) 0.011(2) -0.0047(19)
C2 0.038(3) 0.070(4) 0.054(4) 0.007(3) 0.001(3) -0.021(3)
C3 0.063(4) 0.023(2) 0.052(3) 0.007(2) 0.026(3) 0.006(2)
C4 0.050(4) 0.034(3) 0.057(3) -0.006(2) 0.031(3) -0.012(2)
C5 0.030(3) 0.019(2) 0.024(2) -0.0017(17) 0.0005(19) -0.0009(18)
C6 0.038(3) 0.020(2) 0.031(2) -0.0085(18) 0.009(2) -0.0025(19)
C7 0.039(3) 0.025(2) 0.028(2) -0.0076(19) 0.011(2) 0.000(2)
C8 0.034(3) 0.022(2) 0.019(2) -0.0048(16) 0.0085(19) 0.0021(18)
C9 0.024(2) 0.0185(19) 0.019(2) 0.0002(16) 0.0015(17) 0.0012(17)
C10 0.029(2) 0.020(2) 0.022(2) -0.0017(16) 0.0075(19) 0.0010(18)
C11 0.027(2) 0.021(2) 0.017(2) 0.0000(16) 0.0034(17) 0.0001(17)
C12 0.029(2) 0.0182(19) 0.019(2) 0.0018(16) 0.0069(18) 0.0009(17)
C13 0.037(3) 0.023(2) 0.021(2) -0.0025(17) 0.009(2) 0.0005(19)
C14 0.025(2) 0.025(2) 0.017(2) 0.0008(16) 0.0071(18) -0.0013(17)
C15 0.028(2) 0.0173(19) 0.020(2) 0.0004(16) 0.0089(18) -0.0004(17)
C16 0.026(2) 0.022(2) 0.018(2) -0.0020(16) 0.0063(18) 0.0013(17)
C17 0.026(2) 0.021(2) 0.020(2) -0.0003(16) 0.0074(18) -0.0026(17)
C18 0.026(2) 0.021(2) 0.020(2) -0.0040(16) 0.0065(18) -0.0025(17)
C19 0.025(2) 0.0170(19) 0.019(2) 0.0001(16) 0.0054(18) -0.0018(16)
C20 0.027(2) 0.0192(19) 0.016(2) 0.0005(16) 0.0058(18) -0.0006(17)
C21 0.025(2) 0.020(2) 0.021(2) 0.0024(16) 0.0100(18) -0.0009(17)
C22 0.026(2) 0.020(2) 0.019(2) 0.0012(16) 0.0091(18) 0.0000(17)
C23 0.026(2) 0.0186(19) 0.017(2) 0.0021(16) 0.0068(18) -0.0010(17)
C24 0.027(2) 0.0175(19) 0.020(2) -0.0007(16) 0.0086(18) -0.0025(17)
C25 0.031(3) 0.024(2) 0.025(2) -0.0013(18) 0.012(2) -0.0016(18)
C26 0.030(3) 0.022(2) 0.025(2) -0.0011(17) 0.0096(19) -0.0015(18)
C27 0.023(2) 0.0197(19) 0.018(2) -0.0010(15) 0.0074(17) -0.0027(16)
C28 0.021(2) 0.028(2) 0.026(2) -0.0024(18) 0.0073(19) -0.0011(18)
C29 0.028(2) 0.025(2) 0.023(2) -0.0075(17) 0.0107(19) -0.0061(18)
C30 0.030(3) 0.026(2) 0.023(2) -0.0055(17) 0.0089(19) -0.0058(18)
C31 0.025(2) 0.031(2) 0.021(2) -0.0010(18) 0.0047(19) -0.0006(19)
C32 0.036(3) 0.033(3) 0.034(3) -0.015(2) 0.016(2) -0.009(2)
C33 0.035(3) 0.039(3) 0.029(2) -0.011(2) 0.013(2) -0.010(2)
C34 0.026(3) 0.039(3) 0.022(2) -0.0045(19) 0.0096(19) -0.007(2)
C35 0.030(3) 0.050(3) 0.028(2) -0.005(2) 0.009(2) -0.009(2)
C36 0.032(3) 0.060(3) 0.019(2) -0.006(2) 0.006(2) -0.011(2)
C37 0.041(3) 0.066(4) 0.025(3) -0.018(3) 0.011(2) -0.016(3)
C38 0.041(3) 0.051(3) 0.029(3) -0.017(2) 0.014(2) -0.010(2)
C39 0.029(3) 0.073(4) 0.026(3) 0.001(3) 0.004(2) -0.007(3)
C40 0.040(4) 0.101(5) 0.035(3) 0.003(3) 0.010(3) 0.003(3)
C41 0.047(4) 0.077(5) 0.048(4) 0.019(3) 0.001(3) -0.005(3)
C42 0.042(4) 0.104(5) 0.027(3) -0.002(3) 0.011(3) -0.004(4)
C43 0.052(3) 0.045(3) 0.028(3) -0.012(2) 0.025(2) -0.021(3)
C44 0.076(5) 0.063(4) 0.072(5) 0.005(4) 0.028(4) -0.014(4)
C45 0.163(9) 0.045(4) 0.052(4) -0.012(3) 0.067(5) -0.043(5)
C46 0.086(5) 0.049(3) 0.042(3) 0.014(3) 0.011(3) 0.018(3)
C47 0.051(4) 0.079(5) 0.033(3) 0.007(3) 0.004(3) 0.021(3)
C48 0.034(3) 0.059(4) 0.037(3) -0.009(3) -0.003(2) 0.009(3)
C49 0.026(3) 0.049(3) 0.043(3) -0.012(2) 0.002(2) 0.005(2)
C50 0.023(2) 0.032(2) 0.044(3) -0.011(2) 0.010(2) -0.0059(19)
C51 0.022(3) 0.053(3) 0.038(3) -0.018(2) 0.008(2) -0.002(2)
C52 0.031(3) 0.053(3) 0.048(3) -0.016(3) 0.013(3) -0.014(2)
C53 0.052(4) 0.046(3) 0.054(4) -0.004(3) 0.025(3) -0.010(3)
C54 0.054(4) 0.040(3) 0.044(3) -0.001(2) 0.022(3) -0.008(3)
C55 0.044(3) 0.041(3) 0.046(3) 0.004(2) 0.016(3) -0.005(2)
C56 0.055(4) 0.036(3) 0.041(3) 0.003(2) 0.016(3) 0.003(2)
C57 0.058(4) 0.034(3) 0.040(3) 0.000(2) 0.011(3) 0.008(3)
C58 0.041(3) 0.032(3) 0.038(3) -0.011(2) 0.006(2) 0.011(2)
C59 0.053(4) 0.071(4) 0.037(3) -0.003(3) 0.022(3) 0.004(3)
C60 0.060(5) 0.071(5) 0.078(5) 0.015(4) 0.030(4) 0.001(4)
C61 0.115(8) 0.122(8) 0.081(6) -0.034(5) 0.074(6) -0.036(6)
C62 0.057(5) 0.130(7) 0.062(5) 0.015(5) 0.028(4) -0.005(5)
C63 0.044(3) 0.056(3) 0.027(3) -0.003(2) 0.010(2) 0.011(3)
C64 0.045(3) 0.052(3) 0.041(3) -0.004(3) 0.014(3) 0.008(3)
C65 0.043(3) 0.054(3) 0.031(3) -0.008(2) 0.001(3) 0.010(3)
C66 0.038(3) 0.045(3) 0.032(3) -0.003(2) 0.005(2) 0.011(2)
C67 0.033(3) 0.044(3) 0.028(3) 0.000(2) 0.007(2) 0.009(2)
C68 0.036(3) 0.055(3) 0.033(3) -0.007(2) 0.011(2) 0.001(3)
C69 0.035(3) 0.043(3) 0.027(2) 0.003(2) 0.010(2) 0.013(2)
C70 0.035(3) 0.034(2) 0.020(2) -0.0018(19) 0.001(2) 0.008(2)
C71 0.039(3) 0.034(3) 0.031(3) -0.008(2) -0.006(2) 0.008(2)
C72 0.029(3) 0.036(3) 0.025(2) 0.0031(19) 0.008(2) 0.011(2)
C73 0.028(3) 0.030(2) 0.017(2) 0.0027(17) 0.0048(18) 0.0077(18)
C74 0.034(3) 0.033(2) 0.029(2) 0.0048(19) 0.015(2) 0.006(2)
C75 0.030(3) 0.047(3) 0.025(2) 0.000(2) 0.010(2) 0.008(2)
C76 0.033(3) 0.026(2) 0.028(2) 0.0016(19) 0.011(2) 0.0027(19)
C77 0.029(3) 0.023(2) 0.022(2) 0.0057(17) 0.0093(19) 0.0035(18)
C78 0.032(3) 0.022(2) 0.023(2) 0.0043(17) 0.0109(19) 0.0042(18)
C79 0.033(3) 0.021(2) 0.020(2) 0.0033(17) 0.0109(19) 0.0018(18)
C80 0.032(3) 0.022(2) 0.023(2) 0.0043(17) 0.0124(19) 0.0023(18)
C81 0.033(3) 0.020(2) 0.020(2) 0.0045(16) 0.0123(19) -0.0008(17)
C82 0.033(3) 0.021(2) 0.022(2) 0.0052(17) 0.0095(19) -0.0004(18)
C83 0.029(2) 0.021(2) 0.024(2) 0.0007(17) 0.0083(19) -0.0011(18)
C84 0.025(2) 0.019(2) 0.024(2) 0.0010(17) 0.0069(19) -0.0036(17)
C85 0.029(2) 0.019(2) 0.025(2) 0.0031(17) 0.0117(19) -0.0013(17)
C86 0.025(2) 0.025(2) 0.023(2) 0.0060(17) 0.0089(19) 0.0006(18)
C87 0.034(3) 0.021(2) 0.021(2) 0.0005(16) 0.0120(19) -0.0041(18)
C88 0.029(2) 0.023(2) 0.023(2) 0.0008(17) 0.0122(19) -0.0002(18)
C89 0.032(3) 0.025(2) 0.021(2) 0.0010(17) 0.0072(19) -0.0015(18)
C90 0.030(3) 0.030(2) 0.022(2) -0.0015(18) 0.0074(19) -0.0029(19)
C91 0.031(3) 0.025(2) 0.021(2) 0.0006(17) 0.0088(19) 0.0003(18)
C92 0.032(3) 0.023(2) 0.022(2) 0.0018(17) 0.0122(19) 0.0002(18)
C93 0.032(3) 0.025(2) 0.023(2) -0.0007(18) 0.007(2) -0.0031(19)
C94 0.028(2) 0.025(2) 0.023(2) 0.0001(17) 0.0115(19) -0.0004(18)
C95 0.041(3) 0.026(2) 0.028(2) -0.0021(19) 0.012(2) 0.006(2)
C96 0.036(3) 0.029(2) 0.023(2) -0.0077(19) 0.006(2) 0.002(2)
C97 0.036(3) 0.025(2) 0.025(2) -0.0027(18) 0.007(2) -0.0012(19)
C98 0.064(4) 0.030(3) 0.046(3) -0.003(2) 0.009(3) 0.007(3)
C99 0.043(3) 0.042(3) 0.044(3) 0.000(3) -0.002(3) 0.001(3)
C100 0.061(4) 0.057(4) 0.042(3) 0.016(3) 0.022(3) 0.012(3)
C101 0.035(3) 0.034(3) 0.052(3) -0.010(2) 0.003(3) -0.002(2)
C105 0.052(4) 0.071(4) 0.032(3) 0.008(3) 0.005(3) 0.013(3)
C108 0.027(3) 0.062(4) 0.048(3) -0.005(3) 0.017(3) 0.006(3)
C109 0.026(3) 0.029(2) 0.051(3) -0.009(2) 0.009(2) 0.002(2)
C110 0.035(3) 0.037(3) 0.066(4) -0.007(3) 0.025(3) -0.005(2)
C111 0.046(4) 0.051(3) 0.073(4) -0.011(3) 0.035(3) -0.007(3)
C112 0.055(4) 0.041(3) 0.049(3) 0.005(3) 0.030(3) -0.008(3)
C113 0.055(4) 0.039(3) 0.043(3) 0.004(2) 0.027(3) -0.005(3)
C114 0.060(4) 0.030(3) 0.039(3) 0.011(2) 0.025(3) 0.005(2)
C115 0.057(4) 0.036(3) 0.025(2) 0.008(2) 0.015(2) 0.008(2)
C116 0.034(3) 0.035(3) 0.025(2) 0.001(2) 0.001(2) 0.008(2)
C119 0.132(11) 0.30(2) 0.283(19) -0.235(18) 0.151(13) -0.140(13)
C102 0.042(4) 0.031(3) 0.042(4) 0.003(3) 0.025(3) 0.005(3)
C103 0.045(4) 0.038(3) 0.034(3) 0.012(3) 0.022(3) 0.010(3)
C104 0.036(4) 0.047(4) 0.030(4) 0.011(3) 0.012(3) 0.009(3)
C106 0.047(4) 0.071(5) 0.040(4) 0.011(4) 0.001(4) 0.018(4)
C107 0.036(4) 0.063(5) 0.041(4) -0.008(4) 0.006(3) 0.013(4)
C1A 0.040(7) 0.056(7) 0.027(6) 0.001(6) 0.012(6) 0.020(6)
C1B 0.045(6) 0.050(6) 0.046(6) 0.008(6) 0.014(5) 0.007(6)
C1C 0.047(7) 0.050(7) 0.056(7) 0.007(6) 0.014(6) -0.003(6)
C120 0.047(7) 0.058(7) 0.045(7) 0.008(6) 0.013(6) 0.015(6)
C121 0.047(6) 0.057(7) 0.019(6) -0.006(5) 0.010(5) 0.027(6)
O9 0.096(3) 0.0303(19) 0.035(2) 0.0012(16) 0.026(2) -0.007(2)
O10 0.059(3) 0.0310(18) 0.042(2) 0.0052(16) 0.0266(19) -0.0014(17)
O11 0.216(10) 0.081(4) 0.087(5) -0.024(4) -0.045(6) 0.042(5)
C117 0.120(9) 0.160(11) 0.081(7) 0.018(7) -0.004(6) 0.040(8)
O12 0.062(3) 0.075(3) 0.062(3) -0.004(3) 0.022(2) 0.008(3)
C118 0.067(5) 0.069(5) 0.077(5) 0.013(4) 0.033(4) 0.000(4)

loop_
_atom_type_symbol
_atom_type_description
_atom_type_scat_dispersion_real
_atom_type_scat_dispersion_imag
_atom_type_scat_source
C C 0.0137 0.0067 'International Tables Vol C Tables 4.2.6.8 and 6.1.1.4'
H H 0.0000 0.0000 'International Tables Vol C Tables 4.2.6.8 and 6.1.1.4'
N N 0.0241 0.0134 'International Tables Vol C Tables 4.2.6.8 and 6.1.1.4'
O O 0.0389 0.0241 'International Tables Vol C Tables 4.2.6.8 and 6.1.1.4'

loop_
_geom_angle_atom_site_label_1
_geom_angle_atom_site_label_2
_geom_angle_atom_site_label_3
_geom_angle
_geom_angle_site_symmetry_1
_geom_angle_site_symmetry_3
_geom_angle_publ_flag
C119 O13 H13 109.5 . . ?
C12 N1 C43 119.2(4) . . ?
C13 N1 C12 121.7(4) . . ?
C13 N1 C43 116.9(4) . . ?
C16 N2 C50 119.8(4) . . ?
C18 N2 C16 122.9(4) . . ?
C18 N2 C50 116.0(4) . . ?
C25 N3 C26 122.6(4) . . ?
C25 N3 C51 118.7(4) . . ?
C26 N3 C51 117.3(4) . . ?
C29 N4 C32 122.2(4) . . ?
C29 N4 C58 119.4(4) . . ?
C32 N4 C58 115.9(4) . . ?
C70 N5 C71 120.5(5) . . ?
C70 N5 C101 119.0(4) . . ?
C71 N5 C101 118.5(4) . . ?
C74 N6 C108 118.5(4) . . ?
C76 N6 C74 122.7(4) . . ?
C76 N6 C108 117.3(4) . . ?
C83 N7 C84 122.4(4) . . ?
C83 N7 C109 116.7(4) . . ?
C84 N7 C109 119.5(4) . . ?
C87 N8 C116 119.7(4) . . ?
C90 N8 C87 121.8(4) . . ?
C90 N8 C116 117.2(4) . . ?
C2 C1 C3 109.1(5) . . ?
C4 C1 C2 109.8(5) . . ?
C4 C1 C3 106.8(4) . . ?
C5 C1 C2 108.7(4) . . ?
C5 C1 C3 109.9(4) . . ?
C5 C1 C4 112.5(4) . . ?
C1 C2 H2A 109.5 . . ?
C1 C2 H2B 109.5 . . ?
C1 C2 H2C 109.5 . . ?
H2A C2 H2B 109.5 . . ?
H2A C2 H2C 109.5 . . ?
H2B C2 H2C 109.5 . . ?
C1 C3 H3A 109.5 . . ?
C1 C3 H3B 109.5 . . ?
C1 C3 H3C 109.5 . . ?
H3A C3 H3B 109.5 . . ?
H3A C3 H3C 109.5 . . ?
H3B C3 H3C 109.5 . . ?
C1 C4 H4A 109.5 . . ?
C1 C4 H4B 109.5 . . ?
C1 C4 H4C 109.5 . . ?
H4A C4 H4B 109.5 . . ?
H4A C4 H4C 109.5 . . ?
H4B C4 H4C 109.5 . . ?
C6 C5 C1 119.2(4) . . ?
C10 C5 C1 123.5(4) . . ?
C10 C5 C6 117.3(4) . . ?
C5 C6 H6 119.4 . . ?
C7 C6 C5 121.3(4) . . ?
C7 C6 H6 119.4 . . ?
C6 C7 H7 119.7 . . ?
C6 C7 C8 120.6(4) . . ?
C8 C7 H7 119.7 . . ?
C7 C8 C13 119.1(4) . . ?
C9 C8 C7 119.2(4) . . ?
C9 C8 C13 121.7(4) . . ?
C8 C9 C10 119.2(4) . . ?
C8 C9 C11 117.7(4) . . ?
C10 C9 C11 123.0(4) . . ?
C5 C10 C9 122.5(4) . . ?
C5 C10 H10 118.8 . . ?
C9 C10 H10 118.8 . . ?
C12 C11 C9 118.8(4) . . ?
C12 C11 C17 118.3(4) . . ?
C17 C11 C9 122.8(4) . . ?
C11 C12 N1 120.0(4) . . ?
C11 C12 C14 119.0(4) . . ?
C14 C12 N1 121.0(4) . . ?
O1 C13 N1 120.0(4) . . ?
O1 C13 C8 123.1(4) . . ?
N1 C13 C8 116.9(4) . . ?
C12 C14 H14 120.0 . . ?
C15 C14 C12 120.0(4) . . ?
C15 C14 H14 120.0 . . ?
C14 C15 C16 118.6(4) . . ?
C14 C15 C20 123.9(4) . . ?
C16 C15 C20 117.5(4) . . ?
N2 C16 C15 119.9(4) . . ?
C17 C16 N2 122.1(4) . . ?
C17 C16 C15 118.0(4) . . ?
C11 C17 H17 119.6 . . ?
C16 C17 C11 120.8(4) . . ?
C16 C17 H17 119.6 . . ?
O2 C18 N2 121.8(4) . . ?
O2 C18 C19 122.2(4) . . ?
N2 C18 C19 116.0(4) . . ?
C20 C19 C18 121.6(4) . . ?
C24 C19 C18 117.7(4) . . ?
C24 C19 C20 120.6(4) . . ?
C19 C20 C15 117.4(4) . . ?
C21 C20 C15 123.3(4) . . ?
C21 C20 C19 118.9(4) . . ?
C20 C21 H21 119.5 . . ?
C20 C21 C22 121.1(4) . . ?
C22 C21 H21 119.5 . . ?
C21 C22 C23 120.0(4) . . ?
C21 C22 C25 119.8(4) . . ?
C23 C22 C25 120.2(4) . . ?
C22 C23 C27 118.6(4) . . ?
C24 C23 C22 118.8(4) . . ?
C24 C23 C27 122.2(4) . . ?
C19 C24 C23 120.4(4) . . ?
C19 C24 H24 119.8 . . ?
C23 C24 H24 119.8 . . ?
O3 C25 N3 121.5(4) . . ?
O3 C25 C22 121.4(4) . . ?
N3 C25 C22 117.0(4) . . ?
C27 C26 N3 119.5(4) . . ?
C31 C26 N3 121.0(4) . . ?
C31 C26 C27 119.4(4) . . ?
C26 C27 C23 117.8(4) . . ?
C26 C27 C28 118.7(4) . . ?
C28 C27 C23 123.5(4) . . ?
C27 C28 H28 120.0 . . ?
C27 C28 C29 120.0(4) . . ?
C29 C28 H28 120.0 . . ?
N4 C29 C28 121.9(4) . . ?
N4 C29 C30 119.8(4) . . ?
C28 C29 C30 118.3(4) . . ?
C29 C30 C34 118.0(4) . . ?
C31 C30 C29 117.8(4) . . ?
C31 C30 C34 124.2(4) . . ?
C26 C31 C30 119.9(4) . . ?
C26 C31 H31 120.0 . . ?
C30 C31 H31 120.0 . . ?
O4 C32 N4 120.8(5) . . ?
O4 C32 C33 123.1(4) . . ?
N4 C32 C33 116.0(4) . . ?
C34 C33 C32 121.1(4) . . ?
C38 C33 C32 119.6(5) . . ?
C38 C33 C34 119.3(5) . . ?
C33 C34 C30 118.2(4) . . ?
C33 C34 C35 120.2(4) . . ?
C35 C34 C30 121.5(4) . . ?
C34 C35 H35 120.1 . . ?
C34 C35 C36 119.9(5) . . ?
C36 C35 H35 120.1 . . ?
C35 C36 C39 118.1(5) . . ?
C37 C36 C35 118.3(5) . . ?
C37 C36 C39 123.6(4) . . ?
C36 C37 H37 119.4 . . ?
C38 C37 C36 121.2(5) . . ?
C38 C37 H37 119.4 . . ?
C33 C38 H38 119.5 . . ?
C37 C38 C33 121.0(5) . . ?
C37 C38 H38 119.5 . . ?
C36 C39 C40 109.2(5) . . ?
C41 C39 C36 108.5(4) . . ?
C41 C39 C40 109.8(6) . . ?
C41 C39 C42 110.3(5) . . ?
C42 C39 C36 111.8(5) . . ?
C42 C39 C40 107.2(5) . . ?
C39 C40 H40A 109.5 . . ?
C39 C40 H40B 109.5 . . ?
C39 C40 H40C 109.5 . . ?
H40A C40 H40B 109.5 . . ?
H40A C40 H40C 109.5 . . ?
H40B C40 H40C 109.5 . . ?
C39 C41 H41A 109.5 . . ?
C39 C41 H41B 109.5 . . ?
C39 C41 H41C 109.5 . . ?
H41A C41 H41B 109.5 . . ?
H41A C41 H41C 109.5 . . ?
H41B C41 H41C 109.5 . . ?
C39 C42 H42A 109.5 . . ?
C39 C42 H42B 109.5 . . ?
C39 C42 H42C 109.5 . . ?
H42A C42 H42B 109.5 . . ?
H42A C42 H42C 109.5 . . ?
H42B C42 H42C 109.5 . . ?
N1 C43 H43A 108.1 . . ?
N1 C43 H43B 108.1 . . ?
H43A C43 H43B 107.3 . . ?
C44 C43 N1 117.0(5) . . ?
C44 C43 H43A 108.1 . . ?
C44 C43 H43B 108.1 . . ?
C43 C44 H44A 108.7 . . ?
C43 C44 H44B 108.7 . . ?
H44A C44 H44B 107.6 . . ?
C45 C44 C43 114.3(7) . . ?
C45 C44 H44A 108.7 . . ?
C45 C44 H44B 108.7 . . ?
C44 C45 H45A 107.7 . . ?
C44 C45 H45B 107.7 . . ?
C44 C45 C46 118.4(6) . . ?
H45A C45 H45B 107.1 . . ?
C46 C45 H45A 107.7 . . ?
C46 C45 H45B 107.7 . . ?
C45 C46 H46A 109.3 . . ?
C45 C46 H46B 109.3 . . ?
H46A C46 H46B 107.9 . . ?
C47 C46 C45 111.7(6) . . ?
C47 C46 H46A 109.3 . . ?
C47 C46 H46B 109.3 . . ?
C46 C47 H47A 108.5 . . ?
C46 C47 H47B 108.5 . . ?
H47A C47 H47B 107.5 . . ?
C48 C47 C46 115.3(6) . . ?
C48 C47 H47A 108.5 . . ?
C48 C47 H47B 108.5 . . ?
C47 C48 H48A 108.3 . . ?
C47 C48 H48B 108.3 . . ?
C47 C48 C49 115.7(5) . . ?
H48A C48 H48B 107.4 . . ?
C49 C48 H48A 108.3 . . ?
C49 C48 H48B 108.3 . . ?
C48 C49 H49A 107.9 . . ?
C48 C49 H49B 107.9 . . ?
H49A C49 H49B 107.2 . . ?
C50 C49 C48 117.7(4) . . ?
C50 C49 H49A 107.9 . . ?
C50 C49 H49B 107.9 . . ?
N2 C50 C49 114.7(4) . . ?
N2 C50 H50A 108.6 . . ?
N2 C50 H50B 108.6 . . ?
C49 C50 H50A 108.6 . . ?
C49 C50 H50B 108.6 . . ?
H50A C50 H50B 107.6 . . ?
N3 C51 H51A 108.9 . . ?
N3 C51 H51B 108.9 . . ?
N3 C51 C52 113.4(4) . . ?
H51A C51 H51B 107.7 . . ?
C52 C51 H51A 108.9 . . ?
C52 C51 H51B 108.9 . . ?
C51 C52 H52A 108.0 . . ?
C51 C52 H52B 108.0 . . ?
C51 C52 C53 117.1(5) . . ?
H52A C52 H52B 107.3 . . ?
C53 C52 H52A 108.0 . . ?
C53 C52 H52B 108.0 . . ?
C52 C53 H53A 107.5 . . ?
C52 C53 H53B 107.5 . . ?
H53A C53 H53B 107.0 . . ?
C54 C53 C52 119.3(5) . . ?
C54 C53 H53A 107.5 . . ?
C54 C53 H53B 107.5 . . ?
C53 C54 H54A 108.2 . . ?
C53 C54 H54B 108.2 . . ?
C53 C54 C55 116.4(5) . . ?
H54A C54 H54B 107.3 . . ?
C55 C54 H54A 108.2 . . ?
C55 C54 H54B 108.2 . . ?
C54 C55 H55A 109.2 . . ?
C54 C55 H55B 109.2 . . ?
H55A C55 H55B 107.9 . . ?
C56 C55 C54 112.2(5) . . ?
C56 C55 H55A 109.2 . . ?
C56 C55 H55B 109.2 . . ?
C55 C56 H56A 107.9 . . ?
C55 C56 H56B 107.9 . . ?
H56A C56 H56B 107.2 . . ?
C57 C56 C55 117.5(5) . . ?
C57 C56 H56A 107.9 . . ?
C57 C56 H56B 107.9 . . ?
C56 C57 H57A 107.4 . . ?
C56 C57 H57B 107.4 . . ?
H57A C57 H57B 107.0 . . ?
C58 C57 C56 119.5(5) . . ?
C58 C57 H57A 107.4 . . ?
C58 C57 H57B 107.4 . . ?
N4 C58 C57 113.6(5) . . ?
N4 C58 H58A 108.8 . . ?
N4 C58 H58B 108.8 . . ?
C57 C58 H58A 108.8 . . ?
C57 C58 H58B 108.8 . . ?
H58A C58 H58B 107.7 . . ?
C61 C59 C60 108.1(6) . . ?
C61 C59 C63 112.4(6) . . ?
C62 C59 C60 109.2(7) . . ?
C62 C59 C61 108.0(7) . . ?
C62 C59 C63 110.2(5) . . ?
C63 C59 C60 108.8(5) . . ?
C59 C60 H60A 109.5 . . ?
C59 C60 H60B 109.5 . . ?
C59 C60 H60C 109.5 . . ?
H60A C60 H60B 109.5 . . ?
H60A C60 H60C 109.5 . . ?
H60B C60 H60C 109.5 . . ?
C59 C61 H61A 109.5 . . ?
C59 C61 H61B 109.5 . . ?
C59 C61 H61C 109.5 . . ?
H61A C61 H61B 109.5 . . ?
H61A C61 H61C 109.5 . . ?
H61B C61 H61C 109.5 . . ?
C59 C62 H62A 109.5 . . ?
C59 C62 H62B 109.5 . . ?
C59 C62 H62C 109.5 . . ?
H62A C62 H62B 109.5 . . ?
H62A C62 H62C 109.5 . . ?
H62B C62 H62C 109.5 . . ?
C64 C63 C59 123.6(5) . . ?
C64 C63 C68 117.2(6) . . ?
C68 C63 C59 119.2(5) . . ?
C63 C64 H64 118.2 . . ?
C63 C64 C65 123.5(5) . . ?
C65 C64 H64 118.2 . . ?
C64 C65 H65 120.7 . . ?
C64 C65 C66 118.6(5) . . ?
C66 C65 H65 120.7 . . ?
C65 C66 C71 118.2(5) . . ?
C67 C66 C65 119.4(5) . . ?
C67 C66 C71 122.3(5) . . ?
C66 C67 C68 119.6(5) . . ?
C66 C67 C69 117.1(5) . . ?
C68 C67 C69 123.1(5) . . ?
C63 C68 H68 119.1 . . ?
C67 C68 C63 121.7(5) . . ?
C67 C68 H68 119.1 . . ?
C70 C69 C67 118.3(5) . . ?
C75 C69 C67 123.1(5) . . ?
C75 C69 C70 118.6(4) . . ?
N5 C70 C69 121.1(4) . . ?
N5 C70 C72 120.2(5) . . ?
C72 C70 C69 118.7(5) . . ?
O5 C71 N5 119.4(5) . . ?
O5 C71 C66 124.2(5) . . ?
N5 C71 C66 116.3(4) . . ?
C70 C72 H72 120.3 . . ?
C73 C72 C70 119.4(5) . . ?
C73 C72 H72 120.3 . . ?
C72 C73 C74 119.1(4) . . ?
C72 C73 C78 123.3(4) . . ?
C74 C73 C78 117.5(4) . . ?
C73 C74 N6 120.1(4) . . ?
C75 C74 N6 121.2(5) . . ?
C75 C74 C73 118.6(5) . . ?
C69 C75 H75 119.9 . . ?
C74 C75 C69 120.2(5) . . ?
C74 C75 H75 119.9 . . ?
O6 C76 N6 122.5(5) . . ?
O6 C76 C77 120.9(4) . . ?
N6 C76 C77 116.7(4) . . ?
C78 C77 C76 121.5(4) . . ?
C82 C77 C76 118.4(4) . . ?
C82 C77 C78 120.1(4) . . ?
C77 C78 C73 117.7(4) . . ?
C79 C78 C73 123.0(4) . . ?
C79 C78 C77 119.0(4) . . ?
C78 C79 H79 119.9 . . ?
C80 C79 C78 120.2(4) . . ?
C80 C79 H79 119.9 . . ?
C79 C80 C81 120.8(4) . . ?
C79 C80 C83 118.5(4) . . ?
C81 C80 C83 120.7(4) . . ?
C80 C81 C85 118.7(4) . . ?
C82 C81 C80 118.7(4) . . ?
C82 C81 C85 122.2(4) . . ?
C77 C82 C81 120.9(4) . . ?
C77 C82 H82 119.5 . . ?
C81 C82 H82 119.5 . . ?
O7 C83 N7 120.6(4) . . ?
O7 C83 C80 122.3(4) . . ?
N7 C83 C80 117.1(4) . . ?
C85 C84 N7 119.6(4) . . ?
C89 C84 N7 122.4(4) . . ?
C89 C84 C85 118.0(4) . . ?
C84 C85 C81 118.1(4) . . ?
C86 C85 C81 123.1(4) . . ?
C86 C85 C84 118.8(4) . . ?
C85 C86 H86 119.7 . . ?
C85 C86 C87 120.6(4) . . ?
C87 C86 H86 119.7 . . ?
N8 C87 C88 120.2(4) . . ?
C86 C87 N8 121.6(4) . . ?
C86 C87 C88 118.2(4) . . ?
C87 C88 C92 117.4(4) . . ?
C89 C88 C87 118.3(4) . . ?
C89 C88 C92 124.2(4) . . ?
C84 C89 H89 119.5 . . ?
C88 C89 C84 121.1(4) . . ?
C88 C89 H89 119.5 . . ?
O8 C90 N8 120.4(4) . . ?
O8 C90 C91 123.2(4) . . ?
N8 C90 C91 116.3(4) . . ?
C92 C91 C90 121.3(4) . . ?
C96 C91 C90 118.8(4) . . ?
C96 C91 C92 119.9(4) . . ?
C91 C92 C88 118.3(4) . . ?
C93 C92 C88 122.6(4) . . ?
C93 C92 C91 118.9(4) . . ?
C92 C93 H93 119.1 . . ?
C94 C93 C92 121.7(4) . . ?
C94 C93 H93 119.1 . . ?
C93 C94 C95 117.9(4) . . ?
C93 C94 C97 119.7(4) . . ?
C95 C94 C97 122.2(4) . . ?
C94 C95 H95 119.3 . . ?
C96 C95 C94 121.4(4) . . ?
C96 C95 H95 119.3 . . ?
C91 C96 H96 119.9 . . ?
C95 C96 C91 120.1(4) . . ?
C95 C96 H96 119.9 . . ?
C98 C97 C94 112.6(4) . . ?
C98 C97 C99 108.4(5) . . ?
C98 C97 C100 108.4(5) . . ?
C99 C97 C94 110.3(4) . . ?
C99 C97 C100 109.7(5) . . ?
C100 C97 C94 107.4(4) . . ?
C97 C98 H98A 109.5 . . ?
C97 C98 H98B 109.5 . . ?
C97 C98 H98C 109.5 . . ?
H98A C98 H98B 109.5 . . ?
H98A C98 H98C 109.5 . . ?
H98B C98 H98C 109.5 . . ?
C97 C99 H99A 109.5 . . ?
C97 C99 H99B 109.5 . . ?
C97 C99 H99C 109.5 . . ?
H99A C99 H99B 109.5 . . ?
H99A C99 H99C 109.5 . . ?
H99B C99 H99C 109.5 . . ?
C97 C100 H10A 109.5 . . ?
C97 C100 H10B 109.5 . . ?
C97 C100 H10C 109.5 . . ?
H10A C100 H10B 109.5 . . ?
H10A C100 H10C 109.5 . . ?
H10B C100 H10C 109.5 . . ?
N5 C101 H10D 108.9 . . ?
N5 C101 H10E 108.9 . . ?
N5 C101 H10F 107.4 . . ?
N5 C101 H10G 107.4 . . ?
N5 C101 C102 113.2(5) . . ?
N5 C101 C1C 119.7(8) . . ?
H10D C101 H10E 107.7 . . ?
H10F C101 H10G 106.9 . . ?
C102 C101 H10D 108.9 . . ?
C102 C101 H10E 108.9 . . ?
C1C C101 H10F 107.4 . . ?
C1C C101 H10G 107.4 . . ?
H10H C105 H10I 107.0 . . ?
H10J C105 H10K 108.4 . . ?
C104 C105 H10H 107.5 . . ?
C104 C105 H10I 107.5 . . ?
C104 C105 C106 119.2(7) . . ?
C106 C105 H10H 107.5 . . ?
C106 C105 H10I 107.5 . . ?
C120 C105 H10J 110.1 . . ?
C120 C105 H10K 110.1 . . ?
C121 C105 H10J 110.1 . . ?
C121 C105 H10K 110.1 . . ?
C121 C105 C120 108.2(10) . . ?
N6 C108 H10L 108.8 . . ?
N6 C108 H10M 108.8 . . ?
N6 C108 H10N 109.8 . . ?
N6 C108 H10O 109.8 . . ?
N6 C108 C1A 109.5(8) . . ?
H10L C108 H10M 107.7 . . ?
H10N C108 H10O 108.2 . . ?
C107 C108 N6 113.8(6) . . ?
C107 C108 H10L 108.8 . . ?
C107 C108 H10M 108.8 . . ?
C1A C108 H10N 109.8 . . ?
C1A C108 H10O 109.8 . . ?
N7 C109 H10P 108.6 . . ?
N7 C109 H10Q 108.6 . . ?
N7 C109 C110 114.5(4) . . ?
H10P C109 H10Q 107.6 . . ?
C110 C109 H10P 108.6 . . ?
C110 C109 H10Q 108.6 . . ?
C109 C110 H11A 108.5 . . ?
C109 C110 H11B 108.5 . . ?
H11A C110 H11B 107.5 . . ?
C111 C110 C109 115.2(5) . . ?
C111 C110 H11A 108.5 . . ?
C111 C110 H11B 108.5 . . ?
C110 C111 H11C 108.5 . . ?
C110 C111 H11D 108.5 . . ?
C110 C111 C112 114.9(5) . . ?
H11C C111 H11D 107.5 . . ?
C112 C111 H11C 108.5 . . ?
C112 C111 H11D 108.5 . . ?
C111 C112 H11E 108.9 . . ?
C111 C112 H11F 108.9 . . ?
H11E C112 H11F 107.7 . . ?
C113 C112 C111 113.3(5) . . ?
C113 C112 H11E 108.9 . . ?
C113 C112 H11F 108.9 . . ?
C112 C113 H11G 109.0 . . ?
C112 C113 H11H 109.0 . . ?
C112 C113 C114 113.1(5) . . ?
H11G C113 H11H 107.8 . . ?
C114 C113 H11G 109.0 . . ?
C114 C113 H11H 109.0 . . ?
C113 C114 H11I 108.3 . . ?
C113 C114 H11J 108.3 . . ?
H11I C114 H11J 107.4 . . ?
C115 C114 C113 115.8(4) . . ?
C115 C114 H11I 108.3 . . ?
C115 C114 H11J 108.3 . . ?
C114 C115 H11K 107.9 . . ?
C114 C115 H11L 107.9 . . ?
H11K C115 H11L 107.2 . . ?
C116 C115 C114 117.8(4) . . ?
C116 C115 H11K 107.9 . . ?
C116 C115 H11L 107.9 . . ?
N8 C116 C115 113.7(4) . . ?
N8 C116 H11M 108.8 . . ?
N8 C116 H11N 108.8 . . ?
C115 C116 H11M 108.8 . . ?
C115 C116 H11N 108.8 . . ?
H11M C116 H11N 107.7 . . ?
O13 C119 H11O 109.5 . . ?
O13 C119 H11P 109.5 . . ?
O13 C119 H11Q 109.5 . . ?
H11O C119 H11P 109.5 . . ?
H11O C119 H11Q 109.5 . . ?
H11P C119 H11Q 109.5 . . ?
C101 C102 H10R 108.3 . . ?
C101 C102 H10S 108.3 . . ?
C101 C102 C103 116.1(6) . . ?
H10R C102 H10S 107.4 . . ?
C103 C102 H10R 108.3 . . ?
C103 C102 H10S 108.3 . . ?
C102 C103 H10T 108.2 . . ?
C102 C103 H10U 108.2 . . ?
H10T C103 H10U 107.4 . . ?
C104 C103 C102 116.2(6) . . ?
C104 C103 H10T 108.2 . . ?
C104 C103 H10U 108.2 . . ?
C105 C104 C103 111.8(6) . . ?
C105 C104 H10V 109.3 . . ?
C105 C104 H10W 109.3 . . ?
C103 C104 H10V 109.3 . . ?
C103 C104 H10W 109.3 . . ?
H10V C104 H10W 107.9 . . ?
C105 C106 H10X 107.4 . . ?
C105 C106 H10Y 107.4 . . ?
H10X C106 H10Y 106.9 . . ?
C107 C106 C105 119.8(7) . . ?
C107 C106 H10X 107.4 . . ?
C107 C106 H10Y 107.4 . . ?
C108 C107 C106 117.2(7) . . ?
C108 C107 H10Z 108.0 . . ?
C108 C107 H 108.0 . . ?
C106 C107 H10Z 108.0 . . ?
C106 C107 H 108.0 . . ?
H10Z C107 H 107.2 . . ?
C108 C1A H1AA 108.3 . . ?
C108 C1A H1AB 108.3 . . ?
C108 C1A C121 116.1(12) . . ?
H1AA C1A H1AB 107.4 . . ?
C121 C1A H1AA 108.3 . . ?
C121 C1A H1AB 108.3 . . ?
H1BA C1B H1BB 107.1 . . ?
C1C C1B H1BA 107.8 . . ?
C1C C1B H1BB 107.8 . . ?
C120 C1B H1BA 107.8 . . ?
C120 C1B H1BB 107.8 . . ?
C120 C1B C1C 118.0(17) . . ?
C101 C1C H1CA 108.9 . . ?
C101 C1C H1CB 108.9 . . ?
C1B C1C C101 113.3(15) . . ?
C1B C1C H1CA 108.9 . . ?
C1B C1C H1CB 108.9 . . ?
H1CA C1C H1CB 107.7 . . ?
C105 C120 H12A 108.3 . . ?
C105 C120 H12B 108.3 . . ?
C1B C120 C105 115.8(14) . . ?
C1B C120 H12A 108.3 . . ?
C1B C120 H12B 108.3 . . ?
H12A C120 H12B 107.4 . . ?
C105 C121 C1A 106.8(12) . . ?
C105 C121 H12C 110.4 . . ?
C105 C121 H12D 110.4 . . ?
C1A C121 H12C 110.4 . . ?
C1A C121 H12D 110.4 . . ?
H12C C121 H12D 108.6 . . ?
H9A O9 H9B 104.5 . . ?
H1 O10 HA 119.3 . . ?
C117 O11 H11 109.5 . . ?
O11 C117 H11R 109.5 . . ?
O11 C117 H11S 109.5 . . ?
O11 C117 H11T 109.5 . . ?
H11R C117 H11S 109.5 . . ?
H11R C117 H11T 109.5 . . ?
H11S C117 H11T 109.5 . . ?
C118 O12 H12 109.5 . . ?
O12 C118 H11U 109.5 . . ?
O12 C118 H11V 109.5 . . ?
O12 C118 H11W 109.5 . . ?
H11U C118 H11V 109.5 . . ?
H11U C118 H11W 109.5 . . ?
H11V C118 H11W 109.5 . . ?

loop_
_geom_bond_atom_site_label_1
_geom_bond_atom_site_label_2
_geom_bond_distance
_geom_bond_site_symmetry_2
_geom_bond_publ_flag
O1 C13 1.240(5) . ?
O2 C18 1.237(5) . ?
O3 C25 1.241(6) . ?
O4 C32 1.226(6) . ?
O5 C71 1.222(6) . ?
O6 C76 1.244(6) . ?
O7 C83 1.240(5) . ?
O8 C90 1.236(5) . ?
O13 H13 0.8400 . ?
O13 C119 1.365(12) . ?
N1 C12 1.414(5) . ?
N1 C13 1.384(6) . ?
N1 C43 1.458(6) . ?
N2 C16 1.403(6) . ?
N2 C18 1.371(5) . ?
N2 C50 1.491(6) . ?
N3 C25 1.360(6) . ?
N3 C26 1.418(6) . ?
N3 C51 1.482(6) . ?
N4 C29 1.396(6) . ?
N4 C32 1.400(6) . ?
N4 C58 1.480(6) . ?
N5 C70 1.398(6) . ?
N5 C71 1.409(7) . ?
N5 C101 1.455(7) . ?
N6 C74 1.412(6) . ?
N6 C76 1.357(6) . ?
N6 C108 1.495(6) . ?
N7 C83 1.364(6) . ?
N7 C84 1.421(5) . ?
N7 C109 1.469(6) . ?
N8 C87 1.414(6) . ?
N8 C90 1.383(6) . ?
N8 C116 1.478(6) . ?
C1 C2 1.541(8) . ?
C1 C3 1.545(7) . ?
C1 C4 1.536(7) . ?
C1 C5 1.507(7) . ?
C2 H2A 0.9800 . ?
C2 H2B 0.9800 . ?
C2 H2C 0.9800 . ?
C3 H3A 0.9800 . ?
C3 H3B 0.9800 . ?
C3 H3C 0.9800 . ?
C4 H4A 0.9800 . ?
C4 H4B 0.9800 . ?
C4 H4C 0.9800 . ?
C5 C6 1.419(7) . ?
C5 C10 1.386(6) . ?
C6 H6 0.9500 . ?
C6 C7 1.378(7) . ?
C7 H7 0.9500 . ?
C7 C8 1.405(6) . ?
C8 C9 1.401(6) . ?
C8 C13 1.456(7) . ?
C9 C10 1.402(6) . ?
C9 C11 1.457(6) . ?
C10 H10 0.9500 . ?
C11 C12 1.394(6) . ?
C11 C17 1.398(6) . ?
C12 C14 1.398(6) . ?
C14 H14 0.9500 . ?
C14 C15 1.390(6) . ?
C15 C16 1.419(6) . ?
C15 C20 1.470(6) . ?
C16 C17 1.384(6) . ?
C17 H17 0.9500 . ?
C18 C19 1.478(6) . ?
C19 C20 1.410(6) . ?
C19 C24 1.388(6) . ?
C20 C21 1.382(6) . ?
C21 H21 0.9500 . ?
C21 C22 1.390(6) . ?
C22 C23 1.418(6) . ?
C22 C25 1.475(7) . ?
C23 C24 1.397(6) . ?
C23 C27 1.459(6) . ?
C24 H24 0.9500 . ?
C26 C27 1.395(6) . ?
C26 C31 1.385(6) . ?
C27 C28 1.396(6) . ?
C28 H28 0.9500 . ?
C28 C29 1.398(6) . ?
C29 C30 1.414(7) . ?
C30 C31 1.410(6) . ?
C30 C34 1.465(6) . ?
C31 H31 0.9500 . ?
C32 C33 1.479(7) . ?
C33 C34 1.392(7) . ?
C33 C38 1.385(7) . ?
C34 C35 1.404(7) . ?
C35 H35 0.9500 . ?
C35 C36 1.413(7) . ?
C36 C37 1.392(8) . ?
C36 C39 1.541(8) . ?
C37 H37 0.9500 . ?
C37 C38 1.372(8) . ?
C38 H38 0.9500 . ?
C39 C40 1.545(8) . ?
C39 C41 1.530(9) . ?
C39 C42 1.531(8) . ?
C40 H40A 0.9800 . ?
C40 H40B 0.9800 . ?
C40 H40C 0.9800 . ?
C41 H41A 0.9800 . ?
C41 H41B 0.9800 . ?
C41 H41C 0.9800 . ?
C42 H42A 0.9800 . ?
C42 H42B 0.9800 . ?
C42 H42C 0.9800 . ?
C43 H43A 0.9900 . ?
C43 H43B 0.9900 . ?
C43 C44 1.432(10) . ?
C44 H44A 0.9900 . ?
C44 H44B 0.9900 . ?
C44 C45 1.396(11) . ?
C45 H45A 0.9900 . ?
C45 H45B 0.9900 . ?
C45 C46 1.641(11) . ?
C46 H46A 0.9900 . ?
C46 H46B 0.9900 . ?
C46 C47 1.576(9) . ?
C47 H47A 0.9900 . ?
C47 H47B 0.9900 . ?
C47 C48 1.517(9) . ?
C48 H48A 0.9900 . ?
C48 H48B 0.9900 . ?
C48 C49 1.555(8) . ?
C49 H49A 0.9900 . ?
C49 H49B 0.9900 . ?
C49 C50 1.519(8) . ?
C50 H50A 0.9900 . ?
C50 H50B 0.9900 . ?
C51 H51A 0.9900 . ?
C51 H51B 0.9900 . ?
C51 C52 1.518(8) . ?
C52 H52A 0.9900 . ?
C52 H52B 0.9900 . ?
C52 C53 1.531(9) . ?
C53 H53A 0.9900 . ?
C53 H53B 0.9900 . ?
C53 C54 1.504(9) . ?
C54 H54A 0.9900 . ?
C54 H54B 0.9900 . ?
C54 C55 1.551(8) . ?
C55 H55A 0.9900 . ?
C55 H55B 0.9900 . ?
C55 C56 1.548(8) . ?
C56 H56A 0.9900 . ?
C56 H56B 0.9900 . ?
C56 C57 1.524(8) . ?
C57 H57A 0.9900 . ?
C57 H57B 0.9900 . ?
C57 C58 1.522(8) . ?
C58 H58A 0.9900 . ?
C58 H58B 0.9900 . ?
C59 C60 1.542(10) . ?
C59 C61 1.528(9) . ?
C59 C62 1.514(10) . ?
C59 C63 1.535(9) . ?
C60 H60A 0.9800 . ?
C60 H60B 0.9800 . ?
C60 H60C 0.9800 . ?
C61 H61A 0.9800 . ?
C61 H61B 0.9800 . ?
C61 H61C 0.9800 . ?
C62 H62A 0.9800 . ?
C62 H62B 0.9800 . ?
C62 H62C 0.9800 . ?
C63 C64 1.377(8) . ?
C63 C68 1.402(7) . ?
C64 H64 0.9500 . ?
C64 C65 1.385(9) . ?
C65 H65 0.9500 . ?
C65 C66 1.419(8) . ?
C66 C67 1.396(8) . ?
C66 C71 1.472(8) . ?
C67 C68 1.399(8) . ?
C67 C69 1.464(7) . ?
C68 H68 0.9500 . ?
C69 C70 1.406(8) . ?
C69 C75 1.388(7) . ?
C70 C72 1.401(7) . ?
C72 H72 0.9500 . ?
C72 C73 1.388(7) . ?
C73 C74 1.411(7) . ?
C73 C78 1.458(6) . ?
C74 C75 1.387(7) . ?
C75 H75 0.9500 . ?
C76 C77 1.471(7) . ?
C77 C78 1.418(6) . ?
C77 C82 1.390(6) . ?
C78 C79 1.396(7) . ?
C79 H79 0.9500 . ?
C79 C80 1.396(6) . ?
C80 C81 1.406(6) . ?
C80 C83 1.481(7) . ?
C81 C82 1.397(7) . ?
C81 C85 1.457(6) . ?
C82 H82 0.9500 . ?
C84 C85 1.409(6) . ?
C84 C89 1.393(6) . ?
C85 C86 1.389(6) . ?
C86 H86 0.9500 . ?
C86 C87 1.390(6) . ?
C87 C88 1.415(6) . ?
C88 C89 1.384(6) . ?
C88 C92 1.459(6) . ?
C89 H89 0.9500 . ?
C90 C91 1.475(6) . ?
C91 C92 1.401(6) . ?
C91 C96 1.393(6) . ?
C92 C93 1.396(6) . ?
C93 H93 0.9500 . ?
C93 C94 1.393(6) . ?
C94 C95 1.397(6) . ?
C94 C97 1.541(6) . ?
C95 H95 0.9500 . ?
C95 C96 1.378(7) . ?
C96 H96 0.9500 . ?
C97 C98 1.526(7) . ?
C97 C99 1.530(8) . ?
C97 C100 1.540(8) . ?
C98 H98A 0.9800 . ?
C98 H98B 0.9800 . ?
C98 H98C 0.9800 . ?
C99 H99A 0.9800 . ?
C99 H99B 0.9800 . ?
C99 H99C 0.9800 . ?
C100 H10A 0.9800 . ?
C100 H10B 0.9800 . ?
C100 H10C 0.9800 . ?
C101 H10D 0.9900 . ?
C101 H10E 0.9900 . ?
C101 H10F 0.9900 . ?
C101 H10G 0.9900 . ?
C101 C102 1.531(9) . ?
C101 C1C 1.599(18) . ?
C105 H10H 0.9900 . ?
C105 H10I 0.9900 . ?
C105 H10J 0.9900 . ?
C105 H10K 0.9900 . ?
C105 C104 1.483(10) . ?
C105 C106 1.569(12) . ?
C105 C120 1.699(19) . ?
C105 C121 1.539(17) . ?
C108 H10L 0.9900 . ?
C108 H10M 0.9900 . ?
C108 H10N 0.9900 . ?
C108 H10O 0.9900 . ?
C108 C107 1.466(10) . ?
C108 C1A 1.614(17) . ?
C109 H10P 0.9900 . ?
C109 H10Q 0.9900 . ?
C109 C110 1.521(8) . ?
C110 H11A 0.9900 . ?
C110 H11B 0.9900 . ?
C110 C111 1.517(9) . ?
C111 H11C 0.9900 . ?
C111 H11D 0.9900 . ?
C111 C112 1.556(9) . ?
C112 H11E 0.9900 . ?
C112 H11F 0.9900 . ?
C112 C113 1.528(8) . ?
C113 H11G 0.9900 . ?
C113 H11H 0.9900 . ?
C113 C114 1.542(8) . ?
C114 H11I 0.9900 . ?
C114 H11J 0.9900 . ?
C114 C115 1.534(8) . ?
C115 H11K 0.9900 . ?
C115 H11L 0.9900 . ?
C115 C116 1.528(7) . ?
C116 H11M 0.9900 . ?
C116 H11N 0.9900 . ?
C119 H11O 0.9800 . ?
C119 H11P 0.9800 . ?
C119 H11Q 0.9800 . ?
C102 H10R 0.9900 . ?
C102 H10S 0.9900 . ?
C102 C103 1.555(10) . ?
C103 H10T 0.9900 . ?
C103 H10U 0.9900 . ?
C103 C104 1.535(11) . ?
C104 H10V 0.9900 . ?
C104 H10W 0.9900 . ?
C106 H10X 0.9900 . ?
C106 H10Y 0.9900 . ?
C106 C107 1.519(12) . ?
C107 H10Z 0.9900 . ?
C107 H 0.9900 . ?
C1A H1AA 0.9900 . ?
C1A H1AB 0.9900 . ?
C1A C121 1.62(2) . ?
C1B H1BA 0.9900 . ?
C1B H1BB 0.9900 . ?
C1B C1C 1.55(2) . ?
C1B C120 1.54(2) . ?
C1C H1CA 0.9900 . ?
C1C H1CB 0.9900 . ?
C120 H12A 0.9900 . ?
C120 H12B 0.9900 . ?
C121 H12C 0.9900 . ?
C121 H12D 0.9900 . ?
O9 H9A 0.8696 . ?
O9 H9B 0.8701 . ?
O10 H1 0.87(3) . ?
O10 HA 0.8700 . ?
O11 H11 0.8400 . ?
O11 C117 1.419(12) . ?
C117 H11R 0.9800 . ?
C117 H11S 0.9800 . ?
C117 H11T 0.9800 . ?
O12 H12 0.8400 . ?
O12 C118 1.448(9) . ?
C118 H11U 0.9800 . ?
C118 H11V 0.9800 . ?
C118 H11W 0.9800 . ?

loop_
_geom_torsion_atom_site_label_1
_geom_torsion_atom_site_label_2
_geom_torsion_atom_site_label_3
_geom_torsion_atom_site_label_4
_geom_torsion
_geom_torsion_site_symmetry_1
_geom_torsion_site_symmetry_2
_geom_torsion_site_symmetry_3
_geom_torsion_site_symmetry_4
_geom_torsion_publ_flag
O2 C18 C19 C20 163.8(4) . . . . ?
O2 C18 C19 C24 -19.0(6) . . . . ?
O4 C32 C33 C34 163.7(5) . . . . ?
O4 C32 C33 C38 -15.4(8) . . . . ?
O6 C76 C77 C78 166.2(4) . . . . ?
O6 C76 C77 C82 -13.0(6) . . . . ?
O8 C90 C91 C92 162.4(5) . . . . ?
O8 C90 C91 C96 -15.8(7) . . . . ?
N1 C12 C14 C15 -162.1(4) . . . . ?
N1 C43 C44 C45 -64.2(8) . . . . ?
N2 C16 C17 C11 -161.2(4) . . . . ?
N2 C18 C19 C20 -17.1(6) . . . . ?
N2 C18 C19 C24 160.1(4) . . . . ?
N3 C26 C27 C23 -23.1(6) . . . . ?
N3 C26 C27 C28 157.6(4) . . . . ?
N3 C26 C31 C30 -163.5(4) . . . . ?
N3 C51 C52 C53 54.7(7) . . . . ?
N4 C29 C30 C31 156.3(4) . . . . ?
N4 C29 C30 C34 -21.7(6) . . . . ?
N4 C32 C33 C34 -16.5(7) . . . . ?
N4 C32 C33 C38 164.4(5) . . . . ?
N5 C70 C72 C73 -162.3(4) . . . . ?
N5 C101 C102 C103 -77.8(7) . . . . ?
N5 C101 C1C C1B 44(2) . . . . ?
N6 C74 C75 C69 -162.9(5) . . . . ?
N6 C76 C77 C78 -13.3(6) . . . . ?
N6 C76 C77 C82 167.4(4) . . . . ?
N6 C108 C107 C106 59.1(9) . . . . ?
N6 C108 C1A C121 -68.6(13) . . . . ?
N7 C84 C85 C81 -20.1(6) . . . . ?
N7 C84 C85 C86 159.6(4) . . . . ?
N7 C84 C89 C88 -165.1(4) . . . . ?
N7 C109 C110 C111 -70.2(6) . . . . ?
N8 C87 C88 C89 157.9(4) . . . . ?
N8 C87 C88 C92 -22.4(6) . . . . ?
N8 C90 C91 C92 -17.2(6) . . . . ?
N8 C90 C91 C96 164.6(4) . . . . ?
C1 C5 C6 C7 177.9(4) . . . . ?
C1 C5 C10 C9 -178.5(4) . . . . ?
C2 C1 C5 C6 70.1(6) . . . . ?
C2 C1 C5 C10 -109.5(6) . . . . ?
C3 C1 C5 C6 -49.2(6) . . . . ?
C3 C1 C5 C10 131.2(5) . . . . ?
C4 C1 C5 C6 -168.1(5) . . . . ?
C4 C1 C5 C10 12.3(7) . . . . ?
C5 C6 C7 C8 0.5(7) . . . . ?
C6 C5 C10 C9 1.9(7) . . . . ?
C6 C7 C8 C9 2.1(7) . . . . ?
C6 C7 C8 C13 -180.0(5) . . . . ?
C7 C8 C9 C10 -2.7(6) . . . . ?
C7 C8 C9 C11 -178.5(4) . . . . ?
C7 C8 C13 O1 -11.5(7) . . . . ?
C7 C8 C13 N1 168.9(4) . . . . ?
C8 C9 C10 C5 0.7(7) . . . . ?
C8 C9 C11 C12 12.6(6) . . . . ?
C8 C9 C11 C17 -164.5(4) . . . . ?
C9 C8 C13 O1 166.4(4) . . . . ?
C9 C8 C13 N1 -13.3(7) . . . . ?
C9 C11 C12 N1 -19.1(6) . . . . ?
C9 C11 C12 C14 163.1(4) . . . . ?
C9 C11 C17 C16 -179.6(4) . . . . ?
C10 C5 C6 C7 -2.5(7) . . . . ?
C10 C9 C11 C12 -163.1(4) . . . . ?
C10 C9 C11 C17 19.8(6) . . . . ?
C11 C9 C10 C5 176.3(4) . . . . ?
C11 C12 C14 C15 15.6(6) . . . . ?
C12 N1 C13 O1 -172.8(4) . . . . ?
C12 N1 C13 C8 6.9(6) . . . . ?
C12 N1 C43 C44 85.9(6) . . . . ?
C12 C11 C17 C16 3.3(6) . . . . ?
C12 C14 C15 C16 4.8(6) . . . . ?
C12 C14 C15 C20 -175.2(4) . . . . ?
C13 N1 C12 C11 9.2(6) . . . . ?
C13 N1 C12 C14 -173.1(4) . . . . ?
C13 N1 C43 C44 -77.7(7) . . . . ?
C13 C8 C9 C10 179.5(4) . . . . ?
C13 C8 C9 C11 3.6(6) . . . . ?
C14 C15 C16 N2 157.3(4) . . . . ?
C14 C15 C16 C17 -20.8(6) . . . . ?
C14 C15 C20 C19 -166.4(4) . . . . ?
C14 C15 C20 C21 21.0(6) . . . . ?
C15 C16 C17 C11 16.9(6) . . . . ?
C15 C20 C21 C22 167.9(4) . . . . ?
C16 N2 C18 O2 -172.8(4) . . . . ?
C16 N2 C18 C19 8.1(6) . . . . ?
C16 N2 C50 C49 81.8(5) . . . . ?
C16 C15 C20 C19 13.6(6) . . . . ?
C16 C15 C20 C21 -159.0(4) . . . . ?
C17 C11 C12 N1 158.1(4) . . . . ?
C17 C11 C12 C14 -19.7(6) . . . . ?
C18 N2 C16 C15 11.7(6) . . . . ?
C18 N2 C16 C17 -170.3(4) . . . . ?
C18 N2 C50 C49 -85.4(5) . . . . ?
C18 C19 C20 C15 6.1(6) . . . . ?
C18 C19 C20 C21 179.0(4) . . . . ?
C18 C19 C24 C23 -175.3(4) . . . . ?
C19 C20 C21 C22 -4.6(6) . . . . ?
C20 C15 C16 N2 -22.8(6) . . . . ?
C20 C15 C16 C17 159.1(4) . . . . ?
C20 C19 C24 C23 1.9(6) . . . . ?
C20 C21 C22 C23 3.6(6) . . . . ?
C20 C21 C22 C25 -176.0(4) . . . . ?
C21 C22 C23 C24 0.3(6) . . . . ?
C21 C22 C23 C27 -172.3(4) . . . . ?
C21 C22 C25 O3 -14.5(6) . . . . ?
C21 C22 C25 N3 167.3(4) . . . . ?
C22 C23 C24 C19 -2.9(6) . . . . ?
C22 C23 C27 C26 10.4(6) . . . . ?
C22 C23 C27 C28 -170.4(4) . . . . ?
C23 C22 C25 O3 165.9(4) . . . . ?
C23 C22 C25 N3 -12.2(6) . . . . ?
C23 C27 C28 C29 -174.9(4) . . . . ?
C24 C19 C20 C15 -171.1(4) . . . . ?
C24 C19 C20 C21 1.9(6) . . . . ?
C24 C23 C27 C26 -162.0(4) . . . . ?
C24 C23 C27 C28 17.3(6) . . . . ?
C25 N3 C26 C27 18.5(6) . . . . ?
C25 N3 C26 C31 -163.5(4) . . . . ?
C25 N3 C51 C52 -110.1(5) . . . . ?
C25 C22 C23 C24 179.8(4) . . . . ?
C25 C22 C23 C27 7.2(6) . . . . ?
C26 N3 C25 O3 -178.6(4) . . . . ?
C26 N3 C25 C22 -0.5(6) . . . . ?
C26 N3 C51 C52 56.6(6) . . . . ?
C26 C27 C28 C29 4.3(6) . . . . ?
C27 C23 C24 C19 169.4(4) . . . . ?
C27 C26 C31 C30 14.5(7) . . . . ?
C27 C28 C29 N4 -161.9(4) . . . . ?
C27 C28 C29 C30 17.3(6) . . . . ?
C28 C29 C30 C31 -22.9(6) . . . . ?
C28 C29 C30 C34 159.1(4) . . . . ?
C29 N4 C32 O4 -168.1(4) . . . . ?
C29 N4 C32 C33 12.1(7) . . . . ?
C29 N4 C58 C57 76.6(5) . . . . ?
C29 C30 C31 C26 7.2(6) . . . . ?
C29 C30 C34 C33 16.9(6) . . . . ?
C29 C30 C34 C35 -159.8(4) . . . . ?
C30 C34 C35 C36 175.1(5) . . . . ?
C31 C26 C27 C23 158.9(4) . . . . ?
C31 C26 C27 C28 -20.4(6) . . . . ?
C31 C30 C34 C33 -160.9(5) . . . . ?
C31 C30 C34 C35 22.4(7) . . . . ?
C32 N4 C29 C28 -174.0(4) . . . . ?
C32 N4 C29 C30 6.8(7) . . . . ?
C32 N4 C58 C57 -85.9(5) . . . . ?
C32 C33 C34 C30 2.2(7) . . . . ?
C32 C33 C34 C35 178.9(4) . . . . ?
C32 C33 C38 C37 -177.5(5) . . . . ?
C33 C34 C35 C36 -1.5(7) . . . . ?
C34 C30 C31 C26 -175.0(4) . . . . ?
C34 C33 C38 C37 3.4(8) . . . . ?
C34 C35 C36 C37 3.7(7) . . . . ?
C34 C35 C36 C39 -175.2(4) . . . . ?
C35 C36 C37 C38 -2.3(8) . . . . ?
C35 C36 C39 C40 -60.7(6) . . . . ?
C35 C36 C39 C41 59.0(6) . . . . ?
C35 C36 C39 C42 -179.2(5) . . . . ?
C36 C37 C38 C33 -1.2(8) . . . . ?
C37 C36 C39 C40 120.6(6) . . . . ?
C37 C36 C39 C41 -119.7(6) . . . . ?
C37 C36 C39 C42 2.1(7) . . . . ?
C38 C33 C34 C30 -178.8(5) . . . . ?
C38 C33 C34 C35 -2.0(7) . . . . ?
C39 C36 C37 C38 176.4(5) . . . . ?
C43 N1 C12 C11 -153.6(4) . . . . ?
C43 N1 C12 C14 24.2(6) . . . . ?
C43 N1 C13 O1 -9.6(7) . . . . ?
C43 N1 C13 C8 170.0(4) . . . . ?
C43 C44 C45 C46 91.9(8) . . . . ?
C44 C45 C46 C47 -162.4(6) . . . . ?
C45 C46 C47 C48 165.7(5) . . . . ?
C46 C47 C48 C49 -162.8(5) . . . . ?
C47 C48 C49 C50 89.9(6) . . . . ?
C48 C49 C50 N2 -67.0(6) . . . . ?
C50 N2 C16 C15 -154.7(4) . . . . ?
C50 N2 C16 C17 23.4(6) . . . . ?
C50 N2 C18 O2 -5.9(6) . . . . ?
C50 N2 C18 C19 175.0(4) . . . . ?
C51 N3 C25 O3 -12.6(7) . . . . ?
C51 N3 C25 C22 165.5(4) . . . . ?
C51 N3 C26 C27 -147.7(4) . . . . ?
C51 N3 C26 C31 30.3(6) . . . . ?
C51 C52 C53 C54 -87.5(7) . . . . ?
C52 C53 C54 C55 -53.6(7) . . . . ?
C53 C54 C55 C56 -172.5(5) . . . . ?
C54 C55 C56 C57 -167.4(5) . . . . ?
C55 C56 C57 C58 93.0(7) . . . . ?
C56 C57 C58 N4 -75.7(6) . . . . ?
C58 N4 C29 C28 24.6(6) . . . . ?
C58 N4 C29 C30 -154.6(4) . . . . ?
C58 N4 C32 O4 -6.2(7) . . . . ?
C58 N4 C32 C33 174.1(4) . . . . ?
C59 C63 C64 C65 -177.6(6) . . . . ?
C59 C63 C68 C67 178.9(5) . . . . ?
C60 C59 C63 C64 -114.8(7) . . . . ?
C60 C59 C63 C68 65.5(7) . . . . ?
C61 C59 C63 C64 4.9(9) . . . . ?
C61 C59 C63 C68 -174.8(7) . . . . ?
C62 C59 C63 C64 125.4(7) . . . . ?
C62 C59 C63 C68 -54.3(8) . . . . ?
C63 C64 C65 C66 -1.8(9) . . . . ?
C64 C63 C68 C67 -0.9(8) . . . . ?
C64 C65 C66 C67 0.1(8) . . . . ?
C64 C65 C66 C71 177.0(5) . . . . ?
C65 C66 C67 C68 1.1(7) . . . . ?
C65 C66 C67 C69 -175.2(5) . . . . ?
C65 C66 C71 O5 -12.5(8) . . . . ?
C65 C66 C71 N5 167.1(5) . . . . ?
C66 C67 C68 C63 -0.7(8) . . . . ?
C66 C67 C69 C70 10.9(7) . . . . ?
C66 C67 C69 C75 -167.9(5) . . . . ?
C67 C66 C71 O5 164.2(5) . . . . ?
C67 C66 C71 N5 -16.2(7) . . . . ?
C67 C69 C70 N5 -22.4(7) . . . . ?
C67 C69 C70 C72 159.3(4) . . . . ?
C67 C69 C75 C74 -174.5(5) . . . . ?
C68 C63 C64 C65 2.2(9) . . . . ?
C68 C67 C69 C70 -165.2(5) . . . . ?
C68 C67 C69 C75 15.9(8) . . . . ?
C69 C67 C68 C63 175.3(5) . . . . ?
C69 C70 C72 C73 16.0(7) . . . . ?
C70 N5 C71 O5 -175.4(5) . . . . ?
C70 N5 C71 C66 5.0(7) . . . . ?
C70 N5 C101 C102 77.8(6) . . . . ?
C70 N5 C101 C1C 42.7(12) . . . . ?
C70 C69 C75 C74 6.7(7) . . . . ?
C70 C72 C73 C74 4.7(7) . . . . ?
C70 C72 C73 C78 -176.4(4) . . . . ?
C71 N5 C70 C69 14.1(7) . . . . ?
C71 N5 C70 C72 -167.6(4) . . . . ?
C71 N5 C101 C102 -86.1(6) . . . . ?
C71 N5 C101 C1C -121.2(11) . . . . ?
C71 C66 C67 C68 -175.6(5) . . . . ?
C71 C66 C67 C69 8.1(7) . . . . ?
C72 C73 C74 N6 157.2(4) . . . . ?
C72 C73 C74 C75 -19.8(6) . . . . ?
C72 C73 C78 C77 -166.0(4) . . . . ?
C72 C73 C78 C79 19.9(7) . . . . ?
C73 C74 C75 C69 14.0(7) . . . . ?
C73 C78 C79 C80 173.2(4) . . . . ?
C74 N6 C76 O6 -174.9(4) . . . . ?
C74 N6 C76 C77 4.6(6) . . . . ?
C74 N6 C108 C107 53.6(7) . . . . ?
C74 N6 C108 C1A 92.5(8) . . . . ?
C74 C73 C78 C77 12.9(6) . . . . ?
C74 C73 C78 C79 -161.2(4) . . . . ?
C75 C69 C70 N5 156.5(4) . . . . ?
C75 C69 C70 C72 -21.8(7) . . . . ?
C76 N6 C74 C73 13.0(7) . . . . ?
C76 N6 C74 C75 -170.1(5) . . . . ?
C76 N6 C108 C107 -112.8(6) . . . . ?
C76 N6 C108 C1A -73.9(8) . . . . ?
C76 C77 C78 C73 4.4(6) . . . . ?
C76 C77 C78 C79 178.8(4) . . . . ?
C76 C77 C82 C81 -177.6(4) . . . . ?
C77 C78 C79 C80 -0.9(6) . . . . ?
C78 C73 C74 N6 -21.8(6) . . . . ?
C78 C73 C74 C75 161.2(4) . . . . ?
C78 C77 C82 C81 3.2(6) . . . . ?
C78 C79 C80 C81 2.6(6) . . . . ?
C78 C79 C80 C83 -177.8(4) . . . . ?
C79 C80 C81 C82 -1.5(6) . . . . ?
C79 C80 C81 C85 -174.1(4) . . . . ?
C79 C80 C83 O7 -11.7(6) . . . . ?
C79 C80 C83 N7 167.7(4) . . . . ?
C80 C81 C82 C77 -1.5(6) . . . . ?
C80 C81 C85 C84 9.9(6) . . . . ?
C80 C81 C85 C86 -169.7(4) . . . . ?
C81 C80 C83 O7 167.8(4) . . . . ?
C81 C80 C83 N7 -12.8(6) . . . . ?
C81 C85 C86 C87 -175.3(4) . . . . ?
C82 C77 C78 C73 -176.4(4) . . . . ?
C82 C77 C78 C79 -1.9(6) . . . . ?
C82 C81 C85 C84 -162.5(4) . . . . ?
C82 C81 C85 C86 17.9(6) . . . . ?
C83 N7 C84 C85 13.9(6) . . . . ?
C83 N7 C84 C89 -166.8(4) . . . . ?
C83 N7 C109 C110 -81.7(5) . . . . ?
C83 C80 C81 C82 179.0(4) . . . . ?
C83 C80 C81 C85 6.4(6) . . . . ?
C84 N7 C83 O7 -178.0(4) . . . . ?
C84 N7 C83 C80 2.6(6) . . . . ?
C84 N7 C109 C110 85.3(5) . . . . ?
C84 C85 C86 C87 5.1(6) . . . . ?
C85 C81 C82 C77 170.9(4) . . . . ?
C85 C84 C89 C88 14.2(6) . . . . ?
C85 C86 C87 N8 -163.4(4) . . . . ?
C85 C86 C87 C88 15.1(6) . . . . ?
C86 C87 C88 C89 -20.6(6) . . . . ?
C86 C87 C88 C92 159.1(4) . . . . ?
C87 N8 C90 O8 -172.0(4) . . . . ?
C87 N8 C90 C91 7.6(6) . . . . ?
C87 N8 C116 C115 79.5(5) . . . . ?
C87 C88 C89 C84 6.0(6) . . . . ?
C87 C88 C92 C91 12.6(6) . . . . ?
C87 C88 C92 C93 -161.6(4) . . . . ?
C88 C92 C93 C94 173.9(4) . . . . ?
C89 C84 C85 C81 160.7(4) . . . . ?
C89 C84 C85 C86 -19.7(6) . . . . ?
C89 C88 C92 C91 -167.7(4) . . . . ?
C89 C88 C92 C93 18.1(7) . . . . ?
C90 N8 C87 C86 -169.4(4) . . . . ?
C90 N8 C87 C88 12.1(6) . . . . ?
C90 N8 C116 C115 -87.2(5) . . . . ?
C90 C91 C92 C88 7.0(6) . . . . ?
C90 C91 C92 C93 -178.6(4) . . . . ?
C90 C91 C96 C95 179.1(5) . . . . ?
C91 C92 C93 C94 -0.3(7) . . . . ?
C92 C88 C89 C84 -173.7(4) . . . . ?
C92 C91 C96 C95 0.8(7) . . . . ?
C92 C93 C94 C95 0.6(7) . . . . ?
C92 C93 C94 C97 -176.5(4) . . . . ?
C93 C94 C95 C96 -0.1(7) . . . . ?
C93 C94 C97 C98 -174.5(5) . . . . ?
C93 C94 C97 C99 -53.3(6) . . . . ?
C93 C94 C97 C100 66.2(6) . . . . ?
C94 C95 C96 C91 -0.6(8) . . . . ?
C95 C94 C97 C98 8.6(7) . . . . ?
C95 C94 C97 C99 129.8(5) . . . . ?
C95 C94 C97 C100 -110.7(5) . . . . ?
C96 C91 C92 C88 -174.8(4) . . . . ?
C96 C91 C92 C93 -0.3(7) . . . . ?
C97 C94 C95 C96 176.9(5) . . . . ?
C101 N5 C70 C69 -149.5(5) . . . . ?
C101 N5 C70 C72 28.8(6) . . . . ?
C101 N5 C71 O5 -11.7(7) . . . . ?
C101 N5 C71 C66 168.7(4) . . . . ?
C101 C102 C103 C104 97.8(8) . . . . ?
C105 C106 C107 C108 -87.7(11) . . . . ?
C108 N6 C74 C73 -152.6(5) . . . . ?
C108 N6 C74 C75 24.3(7) . . . . ?
C108 N6 C76 O6 -9.1(7) . . . . ?
C108 N6 C76 C77 170.4(4) . . . . ?
C108 C1A C121 C105 93.7(15) . . . . ?
C109 N7 C83 O7 -11.4(6) . . . . ?
C109 N7 C83 C80 169.2(4) . . . . ?
C109 N7 C84 C85 -152.3(4) . . . . ?
C109 N7 C84 C89 26.9(6) . . . . ?
C109 C110 C111 C112 90.8(6) . . . . ?
C110 C111 C112 C113 -158.7(5) . . . . ?
C111 C112 C113 C114 170.8(5) . . . . ?
C112 C113 C114 C115 -165.1(4) . . . . ?
C113 C114 C115 C116 92.7(6) . . . . ?
C114 C115 C116 N8 -66.3(6) . . . . ?
C116 N8 C87 C86 24.5(6) . . . . ?
C116 N8 C87 C88 -154.0(4) . . . . ?
C116 N8 C90 O8 -5.6(7) . . . . ?
C116 N8 C90 C91 174.0(4) . . . . ?
C102 C103 C104 C105 -173.9(6) . . . . ?
C104 C105 C106 C107 -53.0(11) . . . . ?
C106 C105 C104 C103 -178.6(6) . . . . ?
C1C C1B C120 C105 87(2) . . . . ?
C120 C105 C121 C1A 170.1(11) . . . . ?
C120 C1B C1C C101 -158.4(16) . . . . ?
C121 C105 C120 C1B 84.3(17) . . . . ?
